data_4340158
loop_
_publ_author_name
'Wang, Jun-Jieh'
'Tessier, Christian'
'Holm, R. H.'

_publ_section_title
;
 Analogue reaction systems of selenate reductase.
;
_journal_issue 7
_journal_name_full 'Inorganic chemistry'
_journal_page_first 2979
_journal_page_last 2988
_journal_paper_doi 10.1021/ic0521630
_journal_volume 45
_journal_year 2006
_chemical_formula_moiety 'C8 H20 N, C13 H21 Mo O2 S4'
_chemical_formula_sum 'C21 H41 Mo N O2 S4'
_chemical_formula_weight 563.73
_chemical_name_systematic
; 
 ? 
;
_space_group_IT_number 29
_symmetry_cell_setting orthorhombic
_symmetry_space_group_name_Hall 'P 2c -2ac'
_symmetry_space_group_name_H-M 'P c a 21'
_atom_sites_solution_hydrogens geom
_atom_sites_solution_primary direct
_atom_sites_solution_secondary difmap
_audit_creation_method SHELXL-97
_cell_angle_alpha 90.00
_cell_angle_beta 90.00
_cell_angle_gamma 90.00
_cell_formula_units_Z 16
_cell_length_a 37.741(11)
_cell_length_b 16.381(5)
_cell_length_c 17.663(5)
_cell_measurement_reflns_used 983
_cell_measurement_temperature 193(2)
_cell_measurement_theta_max 27.84
_cell_measurement_theta_min 2.45
_cell_volume 10920(6)
_computing_cell_refinement 'SMART (Bruker, 2001)'
_computing_data_collection 'SMART (Bruker, 2001)'
_computing_data_reduction 'SAINT (Bruker, 2003)'
_computing_molecular_graphics 'SHELXTL (Bruker, 2000)'
_computing_publication_material 'SHELXTL (Bruker, 2000)'
_computing_structure_refinement 'SHELXL-97 (Sheldrick, 1997)'
_computing_structure_solution 'SHELXS-97 (Sheldrick, 1990)'
_diffrn_ambient_temperature 193(2)
_diffrn_detector_area_resol_mean 8.3
_diffrn_measured_fraction_theta_full 0.999
_diffrn_measured_fraction_theta_max 0.999
_diffrn_measurement_device_type 'Bruker Smart CCD 1K'
_diffrn_measurement_method \w
_diffrn_radiation_monochromator graphite
_diffrn_radiation_source 'Sealed tube'
_diffrn_radiation_type MoK\a
_diffrn_radiation_wavelength 0.71073
_diffrn_reflns_av_R_equivalents 0.0546
_diffrn_reflns_av_sigmaI/netI 0.0623
_diffrn_reflns_limit_h_max 37
_diffrn_reflns_limit_h_min -44
_diffrn_reflns_limit_k_max 18
_diffrn_reflns_limit_k_min -19
_diffrn_reflns_limit_l_max 18
_diffrn_reflns_limit_l_min -21
_diffrn_reflns_number 55901
_diffrn_reflns_theta_full 25.00
_diffrn_reflns_theta_max 25.00
_diffrn_reflns_theta_min 1.08
_diffrn_standards_decay_% 0
_exptl_absorpt_coefficient_mu 0.803
_exptl_absorpt_correction_T_max 0.906
_exptl_absorpt_correction_T_min 0.634
_exptl_absorpt_correction_type multi-scan
_exptl_absorpt_process_details 'SADABS (Sheldrick, 2002)'
_exptl_crystal_colour brown
_exptl_crystal_density_diffrn 1.372
_exptl_crystal_density_method 'not measured'
_exptl_crystal_description block
_exptl_crystal_F_000 4736
_exptl_crystal_size_max 0.48
_exptl_crystal_size_mid 0.35
_exptl_crystal_size_min 0.12
_refine_diff_density_max 0.981
_refine_diff_density_min -1.825
_refine_diff_density_rms 0.114
_refine_ls_abs_structure_details 'Flack H D (1983), Acta Cryst. A39, 876-881'
_refine_ls_abs_structure_Flack 0.44(11)
_refine_ls_extinction_method none
_refine_ls_goodness_of_fit_ref 1.209
_refine_ls_hydrogen_treatment constr
_refine_ls_matrix_type full
_refine_ls_number_parameters 1361
_refine_ls_number_reflns 18280
_refine_ls_number_restraints 903
_refine_ls_restrained_S_all 1.187
_refine_ls_R_factor_all 0.1123
_refine_ls_R_factor_gt 0.0734
_refine_ls_shift/su_max 0.003
_refine_ls_shift/su_mean 0.000
_refine_ls_structure_factor_coef Fsqd
_refine_ls_weighting_details 'calc w=1/[\s^2^(Fo^2^)+(0.0174P)^2^+62.1896P] where P=(Fo^2^+2Fc^2^)/3'
_refine_ls_weighting_scheme calc
_refine_ls_wR_factor_gt 0.1425
_refine_ls_wR_factor_ref 0.1617
_reflns_number_gt 12990
_reflns_number_total 18280
_reflns_threshold_expression >2sigma(I)
_cod_data_source_file ic0521630si20051220_102714.cif
_cod_data_source_block 7
_cod_depositor_comments
;
The following automatic conversions were performed:

'_symmetry_cell_setting' value 'Orthorhombic' changed to
'orthorhombic' according to
/usr/data/users/saulius/automatic-downloads/retrospective/ACS/lib/dictionaries/cif_core.dic
dictionary named 'cif_core.dic' version 2.4.2 from 2011-04-26.

Automatic conversion script
Id: cif_fix_values 2281 2013-09-26 08:29:07Z andrius 
;
_cod_original_sg_symbol_Hall P2c-2ac
_cod_original_sg_symbol_H-M Pca2(1)
_cod_database_code 4340158

loop_
_symmetry_equiv_pos_as_xyz
'x, y, z'
'-x, -y, z+1/2'
'x+1/2, -y, z'
'-x+1/2, y, z+1/2'

loop_
_atom_site_label
_atom_site_type_symbol
_atom_site_fract_x
_atom_site_fract_y
_atom_site_fract_z
_atom_site_U_iso_or_equiv
_atom_site_adp_type
_atom_site_occupancy
_atom_site_symmetry_multiplicity
_atom_site_calc_flag
_atom_site_refinement_flags
_atom_site_disorder_assembly
_atom_site_disorder_group
Mo1 Mo 0.94155(4) 0.50441(6) 0.14418(5) 0.0282(4) Uani 1 1 d . . .
S11 S 0.90098(10) 0.60808(18) 0.1194(2) 0.0325(8) Uani 1 1 d . . .
S12 S 0.95245(13) 0.5818(3) 0.2504(2) 0.0470(11) Uani 1 1 d . . .
S14 S 0.89746(11) 0.4220(2) 0.0914(2) 0.0366(8) Uani 1 1 d . . .
S13 S 0.94690(13) 0.3925(2) 0.2249(3) 0.0436(10) Uani 1 1 d . . .
O11 O 0.9990(3) 0.5013(5) 0.1282(7) 0.043(3) Uani 1 1 d . . .
O12 O 0.9638(3) 0.5217(6) 0.0319(6) 0.035(2) Uani 1 1 d . . .
C11 C 0.9053(4) 0.6851(8) 0.1901(9) 0.041(4) Uani 1 1 d . . .
C12 C 0.9283(5) 0.6741(9) 0.2447(9) 0.058(5) Uani 1 1 d . . .
C13 C 0.9176(5) 0.3139(8) 0.1996(8) 0.045(4) Uani 1 1 d . . .
C14 C 0.8960(4) 0.3263(7) 0.1409(9) 0.045(4) Uani 1 1 d . . .
C15 C 0.8811(5) 0.7565(7) 0.1776(11) 0.067(5) Uani 1 1 d . . .
H15A H 0.8767 0.7841 0.2260 0.101 Uiso 1 1 calc R . .
H15B H 0.8586 0.7373 0.1565 0.101 Uiso 1 1 calc R . .
H15C H 0.8922 0.7949 0.1422 0.101 Uiso 1 1 calc R . .
C16 C 0.9348(6) 0.7344(11) 0.3088(11) 0.093(8) Uani 1 1 d . . .
H16A H 0.9600 0.7486 0.3105 0.140 Uiso 1 1 calc R . .
H16B H 0.9278 0.7095 0.3570 0.140 Uiso 1 1 calc R . .
H16C H 0.9207 0.7839 0.3002 0.140 Uiso 1 1 calc R . .
C17 C 0.9181(6) 0.2361(8) 0.2440(10) 0.078(6) Uani 1 1 d . . .
H17A H 0.8943 0.2245 0.2632 0.117 Uiso 1 1 calc R . .
H17B H 0.9345 0.2416 0.2867 0.117 Uiso 1 1 calc R . .
H17C H 0.9259 0.1912 0.2113 0.117 Uiso 1 1 calc R . .
C18 C 0.8687(4) 0.2667(9) 0.1090(9) 0.058(4) Uani 1 1 d . . .
H18A H 0.8738 0.2116 0.1278 0.087 Uiso 1 1 calc R . .
H18B H 0.8699 0.2671 0.0536 0.087 Uiso 1 1 calc R . .
H18C H 0.8449 0.2832 0.1253 0.087 Uiso 1 1 calc R . .
C19 C 0.9954(5) 0.5139(8) 0.0596(9) 0.032(3) Uani 1 1 d U . .
C110 C 1.0271(4) 0.5130(9) 0.0030(8) 0.037(4) Uani 1 1 d . . .
C111 C 1.0605(5) 0.5395(15) 0.0472(11) 0.095(7) Uani 1 1 d . . .
H11A H 1.0577 0.5960 0.0644 0.142 Uiso 1 1 calc R . .
H11B H 1.0813 0.5356 0.0141 0.142 Uiso 1 1 calc R . .
H11C H 1.0638 0.5037 0.0911 0.142 Uiso 1 1 calc R . .
C112 C 1.0274(4) 0.4274(11) -0.0297(10) 0.068(5) Uani 1 1 d . . .
H11D H 1.0360 0.3889 0.0086 0.102 Uiso 1 1 calc R . .
H11E H 1.0430 0.4257 -0.0740 0.102 Uiso 1 1 calc R . .
H11F H 1.0033 0.4121 -0.0448 0.102 Uiso 1 1 calc R . .
C113 C 1.0222(5) 0.5797(10) -0.0575(9) 0.063(5) Uani 1 1 d . . .
H11G H 0.9974 0.5807 -0.0740 0.095 Uiso 1 1 calc R . .
H11H H 1.0375 0.5680 -0.1009 0.095 Uiso 1 1 calc R . .
H11I H 1.0285 0.6329 -0.0360 0.095 Uiso 1 1 calc R . .
Mo2 Mo 0.93280(4) 0.99331(6) 0.12051(7) 0.0307(3) Uani 1 1 d . . .
S21 S 0.97980(11) 1.0686(2) 0.1685(3) 0.0400(9) Uani 1 1 d . . .
S22 S 0.93182(12) 1.0995(2) 0.0340(2) 0.0400(10) Uani 1 1 d . . .
S23 S 0.91874(12) 0.9129(2) 0.0161(2) 0.0427(10) Uani 1 1 d . . .
S24 S 0.96956(11) 0.8832(2) 0.1464(2) 0.0352(9) Uani 1 1 d . . .
O21 O 0.8760(3) 1.0088(6) 0.1398(7) 0.046(3) Uani 1 1 d U . .
O22 O 0.9096(3) 0.9847(7) 0.2343(6) 0.042(3) Uani 1 1 d . . .
C21 C 0.9832(4) 1.1575(8) 0.1220(10) 0.045(4) Uani 1 1 d . . .
C22 C 0.9637(5) 1.1716(7) 0.0635(11) 0.059(5) Uani 1 1 d . . .
C23 C 0.9412(5) 0.8177(9) 0.0218(9) 0.048(4) Uani 1 1 d . . .
C24 C 0.9632(5) 0.8069(8) 0.0827(11) 0.052(5) Uani 1 1 d . . .
C25 C 1.0112(5) 1.2192(8) 0.1455(12) 0.084(7) Uani 1 1 d . . .
H25A H 1.0247 1.2365 0.1008 0.126 Uiso 1 1 calc R . .
H25B H 1.0273 1.1942 0.1824 0.126 Uiso 1 1 calc R . .
H25C H 0.9997 1.2668 0.1683 0.126 Uiso 1 1 calc R . .
C26 C 0.9641(5) 1.2491(7) 0.0081(11) 0.075(6) Uani 1 1 d . . .
H26A H 0.9863 1.2790 0.0145 0.112 Uiso 1 1 calc R . .
H26B H 0.9441 1.2850 0.0204 0.112 Uiso 1 1 calc R . .
H26C H 0.9620 1.2306 -0.0445 0.112 Uiso 1 1 calc R . .
C27 C 0.9309(6) 0.7555(9) -0.0368(13) 0.086(7) Uani 1 1 d . . .
H27A H 0.9523 0.7314 -0.0588 0.129 Uiso 1 1 calc R . .
H27B H 0.9170 0.7819 -0.0767 0.129 Uiso 1 1 calc R . .
H27C H 0.9167 0.7125 -0.0129 0.129 Uiso 1 1 calc R . .
C28 C 0.9868(4) 0.7298(8) 0.0927(10) 0.060(5) Uani 1 1 d . . .
H28A H 0.9782 0.6862 0.0595 0.090 Uiso 1 1 calc R . .
H28B H 0.9858 0.7114 0.1455 0.090 Uiso 1 1 calc R . .
H28C H 1.0114 0.7431 0.0795 0.090 Uiso 1 1 calc R . .
C29 C 0.8787(5) 0.9990(9) 0.2141(10) 0.051(5) Uani 1 1 d . . .
C210 C 0.8460(6) 0.9967(11) 0.2581(11) 0.065(6) Uani 1 1 d . . .
C211 C 0.8521(4) 0.9374(13) 0.3270(9) 0.083(6) Uani 1 1 d . . .
H21A H 0.8554 0.8816 0.3083 0.124 Uiso 1 1 calc R . .
H21B H 0.8314 0.9391 0.3606 0.124 Uiso 1 1 calc R . .
H21C H 0.8732 0.9546 0.3551 0.124 Uiso 1 1 calc R . .
C212 C 0.8139(3) 0.9763(15) 0.2180(8) 0.106(8) Uani 1 1 d . . .
H21D H 0.8063 1.0231 0.1875 0.159 Uiso 1 1 calc R . .
H21E H 0.7952 0.9625 0.2545 0.159 Uiso 1 1 calc R . .
H21F H 0.8183 0.9294 0.1849 0.159 Uiso 1 1 calc R . .
C213 C 0.8445(7) 1.0806(15) 0.2931(16) 0.128(10) Uani 1 1 d U . .
H21G H 0.8677 1.0944 0.3143 0.192 Uiso 1 1 calc R . .
H21H H 0.8266 1.0813 0.3334 0.192 Uiso 1 1 calc R . .
H21I H 0.8381 1.1207 0.2542 0.192 Uiso 1 1 calc R . .
Mo3 Mo 0.18316(4) -0.00620(6) 0.12135(7) 0.0294(4) Uani 1 1 d . . .
S31 S 0.22264(11) 0.0868(2) 0.1700(2) 0.0442(10) Uani 1 1 d . . .
S32 S 0.17226(14) 0.0987(3) 0.0376(3) 0.0702(16) Uani 1 1 d . . .
S33 S 0.17909(12) -0.0888(3) 0.0146(2) 0.0449(11) Uani 1 1 d . . .
S34 S 0.22757(11) -0.0985(2) 0.1493(2) 0.0430(10) Uani 1 1 d . . .
O31 O 0.1261(3) -0.0206(7) 0.1390(6) 0.040(2) Uani 1 1 d U . .
O32 O 0.1605(3) -0.0248(7) 0.2364(6) 0.041(3) Uani 1 1 d . . .
C31 C 0.2199(5) 0.1764(9) 0.1193(11) 0.064(6) Uani 1 1 d . . .
C32 C 0.1993(7) 0.1815(11) 0.0689(17) 0.098(10) Uani 1 1 d . . .
C33 C 0.2070(5) -0.1709(7) 0.0228(9) 0.046(4) Uani 1 1 d . . .
C34 C 0.2287(5) -0.1766(8) 0.0835(11) 0.057(5) Uani 1 1 d . . .
C35 C 0.2469(6) 0.2449(10) 0.1470(11) 0.094(6) Uani 1 1 d U . .
H35A H 0.2566 0.2735 0.1030 0.142 Uiso 1 1 calc R . .
H35B H 0.2662 0.2193 0.1755 0.142 Uiso 1 1 calc R . .
H35C H 0.2345 0.2839 0.1796 0.142 Uiso 1 1 calc R . .
C36 C 0.1937(6) 0.2565(12) 0.0144(11) 0.116(9) Uani 1 1 d . . .
H36A H 0.1826 0.3014 0.0425 0.174 Uiso 1 1 calc R . .
H36B H 0.1782 0.2404 -0.0276 0.174 Uiso 1 1 calc R . .
H36C H 0.2166 0.2743 -0.0055 0.174 Uiso 1 1 calc R . .
C37 C 0.2046(6) -0.2375(9) -0.0373(12) 0.093(7) Uani 1 1 d . . .
H37A H 0.2284 -0.2570 -0.0497 0.139 Uiso 1 1 calc R . .
H37B H 0.1933 -0.2152 -0.0829 0.139 Uiso 1 1 calc R . .
H37C H 0.1903 -0.2829 -0.0178 0.139 Uiso 1 1 calc R . .
C38 C 0.2529(6) -0.2477(8) 0.0968(12) 0.088(7) Uani 1 1 d . . .
H38A H 0.2387 -0.2968 0.1066 0.132 Uiso 1 1 calc R . .
H38B H 0.2681 -0.2365 0.1407 0.132 Uiso 1 1 calc R . .
H38C H 0.2677 -0.2564 0.0520 0.132 Uiso 1 1 calc R . .
C39 C 0.1295(4) -0.0262(7) 0.2114(9) 0.031(3) Uani 1 1 d . . .
C310 C 0.0972(4) -0.0322(9) 0.2601(8) 0.042(4) Uani 1 1 d . . .
C311 C 0.0651(4) -0.0493(19) 0.2159(10) 0.133(12) Uani 1 1 d . . .
H31A H 0.0699 -0.0932 0.1797 0.200 Uiso 1 1 calc R . .
H31B H 0.0579 0.0000 0.1885 0.200 Uiso 1 1 calc R . .
H31C H 0.0460 -0.0661 0.2502 0.200 Uiso 1 1 calc R . .
C312 C 0.0897(7) 0.0549(11) 0.2907(16) 0.131(12) Uani 1 1 d . . .
H31D H 0.0665 0.0557 0.3156 0.197 Uiso 1 1 calc R . .
H31E H 0.0897 0.0938 0.2485 0.197 Uiso 1 1 calc R . .
H31F H 0.1081 0.0701 0.3272 0.197 Uiso 1 1 calc R . .
C313 C 0.1052(5) -0.0826(14) 0.3285(9) 0.094(8) Uani 1 1 d . . .
H31G H 0.1164 -0.1340 0.3128 0.141 Uiso 1 1 calc R . .
H31H H 0.0832 -0.0944 0.3557 0.141 Uiso 1 1 calc R . .
H31I H 0.1214 -0.0526 0.3618 0.141 Uiso 1 1 calc R . .
Mo4 Mo 0.19242(4) 0.49697(6) 0.15315(5) 0.0280(4) Uani 1 1 d . . .
S41 S 0.15802(11) 0.6073(2) 0.1129(3) 0.0484(10) Uani 1 1 d . . .
S42 S 0.20603(12) 0.5884(2) 0.2496(2) 0.0414(10) Uani 1 1 d . . .
S43 S 0.19311(12) 0.3993(2) 0.2492(2) 0.0426(10) Uani 1 1 d . . .
S44 S 0.14448(11) 0.4209(2) 0.1124(2) 0.0492(11) Uani 1 1 d . . .
O41 O 0.2497(3) 0.4784(6) 0.1393(5) 0.036(2) Uani 1 1 d . . .
O42 O 0.2148(3) 0.4905(6) 0.0401(6) 0.046(3) Uani 1 1 d . . .
C41 C 0.1636(4) 0.6930(9) 0.1815(13) 0.058(6) Uani 1 1 d . . .
C42 C 0.1852(4) 0.6817(8) 0.2316(11) 0.051(5) Uani 1 1 d . . .
C43 C 0.1615(4) 0.3224(9) 0.2279(9) 0.045(4) Uani 1 1 d . . .
C44 C 0.1403(4) 0.3336(8) 0.1701(11) 0.055(5) Uani 1 1 d . . .
C45 C 0.1424(4) 0.7647(8) 0.1574(12) 0.086(7) Uani 1 1 d . . .
H45A H 0.1260 0.7801 0.1981 0.128 Uiso 1 1 calc R . .
H45B H 0.1288 0.7507 0.1119 0.128 Uiso 1 1 calc R . .
H45C H 0.1582 0.8105 0.1464 0.128 Uiso 1 1 calc R . .
C46 C 0.1939(5) 0.7459(8) 0.2961(10) 0.065(5) Uani 1 1 d U . .
H46A H 0.1780 0.7930 0.2914 0.098 Uiso 1 1 calc R . .
H46B H 0.2185 0.7641 0.2910 0.098 Uiso 1 1 calc R . .
H46C H 0.1906 0.7204 0.3457 0.098 Uiso 1 1 calc R . .
C47 C 0.1594(6) 0.2527(10) 0.2820(14) 0.107(9) Uani 1 1 d . . .
H47A H 0.1383 0.2588 0.3138 0.160 Uiso 1 1 calc R . .
H47B H 0.1806 0.2520 0.3140 0.160 Uiso 1 1 calc R . .
H47C H 0.1579 0.2013 0.2536 0.160 Uiso 1 1 calc R . .
C48 C 0.1115(5) 0.2725(10) 0.1426(12) 0.096(8) Uani 1 1 d . . .
H48A H 0.1220 0.2343 0.1062 0.144 Uiso 1 1 calc R . .
H48B H 0.0922 0.3027 0.1183 0.144 Uiso 1 1 calc R . .
H48C H 0.1022 0.2421 0.1861 0.144 Uiso 1 1 calc R . .
C49 C 0.2462(4) 0.4825(9) 0.0686(7) 0.036(3) Uani 1 1 d . . .
C410 C 0.2782(4) 0.4762(13) 0.0133(7) 0.053(4) Uani 1 1 d . . .
C411 C 0.3100(5) 0.4381(12) 0.0570(11) 0.090(6) Uani 1 1 d U . .
H41A H 0.3290 0.4245 0.0212 0.134 Uiso 1 1 calc R . .
H41B H 0.3022 0.3884 0.0830 0.134 Uiso 1 1 calc R . .
H41C H 0.3189 0.4774 0.0943 0.134 Uiso 1 1 calc R . .
C412 C 0.2708(5) 0.4076(10) -0.0426(10) 0.070(5) Uani 1 1 d U . .
H41D H 0.2466 0.4128 -0.0621 0.105 Uiso 1 1 calc R . .
H41E H 0.2735 0.3549 -0.0171 0.105 Uiso 1 1 calc R . .
H41F H 0.2877 0.4109 -0.0848 0.105 Uiso 1 1 calc R . .
C413 C 0.2828(6) 0.5521(13) -0.0253(14) 0.108(8) Uani 1 1 d U . .
H41G H 0.2596 0.5739 -0.0397 0.163 Uiso 1 1 calc R . .
H41H H 0.2971 0.5434 -0.0709 0.163 Uiso 1 1 calc R . .
H41I H 0.2948 0.5909 0.0081 0.163 Uiso 1 1 calc R . .
N1 N 0.9164(2) 0.4571(6) 0.8206(4) 0.031(3) Uani 1 1 d D . .
C51' C 0.9136(4) 0.4114(10) 0.7469(8) 0.033(4) Uani 0.70 1 d PDU A 1
H51A H 0.9124 0.4513 0.7049 0.040 Uiso 0.70 1 calc PR A 1
H51B H 0.8912 0.3800 0.7467 0.040 Uiso 0.70 1 calc PR A 1
C52' C 0.9441(6) 0.3529(13) 0.7321(16) 0.063(7) Uani 0.70 1 d PD A 1
H52A H 0.9409 0.3269 0.6825 0.094 Uiso 0.70 1 calc PR A 1
H52B H 0.9446 0.3108 0.7716 0.094 Uiso 0.70 1 calc PR A 1
H52C H 0.9665 0.3831 0.7326 0.094 Uiso 0.70 1 calc PR A 1
C53' C 0.9497(4) 0.5072(11) 0.8248(10) 0.050(6) Uani 0.70 1 d PD A 1
H53A H 0.9703 0.4708 0.8171 0.059 Uiso 0.70 1 calc PR A 1
H53B H 0.9516 0.5310 0.8761 0.059 Uiso 0.70 1 calc PR A 1
C54' C 0.9512(6) 0.5759(11) 0.7668(12) 0.030(5) Uani 0.70 1 d PD A 1
H54A H 0.9735 0.6059 0.7727 0.044 Uiso 0.70 1 calc PR A 1
H54B H 0.9312 0.6131 0.7748 0.044 Uiso 0.70 1 calc PR A 1
H54C H 0.9499 0.5529 0.7157 0.044 Uiso 0.70 1 calc PR A 1
C55' C 0.9181(6) 0.3994(13) 0.8868(10) 0.060(7) Uani 0.70 1 d PD A 1
H55A H 0.9180 0.4317 0.9342 0.072 Uiso 0.70 1 calc PR A 1
H55B H 0.9407 0.3690 0.8847 0.072 Uiso 0.70 1 calc PR A 1
C56' C 0.8876(6) 0.3385(14) 0.8894(13) 0.051(6) Uani 0.70 1 d PD A 1
H56A H 0.8909 0.3015 0.9323 0.076 Uiso 0.70 1 calc PR A 1
H56B H 0.8872 0.3070 0.8422 0.076 Uiso 0.70 1 calc PR A 1
H56C H 0.8652 0.3680 0.8951 0.076 Uiso 0.70 1 calc PR A 1
C57' C 0.8831(4) 0.5051(10) 0.8270(9) 0.035(4) Uani 0.70 1 d PD A 1
H57A H 0.8625 0.4677 0.8269 0.042 Uiso 0.70 1 calc PR A 1
H57B H 0.8809 0.5421 0.7829 0.042 Uiso 0.70 1 calc PR A 1
C58' C 0.8833(7) 0.5549(17) 0.8998(14) 0.060(10) Uani 0.70 1 d PD A 1
H58A H 0.8615 0.5874 0.9028 0.090 Uiso 0.70 1 calc PR A 1
H58B H 0.9039 0.5913 0.9001 0.090 Uiso 0.70 1 calc PR A 1
H58C H 0.8845 0.5180 0.9434 0.090 Uiso 0.70 1 calc PR A 1
C51" C 0.9477(8) 0.401(2) 0.818(3) 0.044(11) Uani 0.30 1 d PDU A 2
H51C H 0.9483 0.3753 0.8687 0.052 Uiso 0.30 1 calc PR A 2
H51D H 0.9685 0.4375 0.8158 0.052 Uiso 0.30 1 calc PR A 2
C52" C 0.956(3) 0.332(5) 0.763(5) 0.19(6) Uani 0.30 1 d PDU A 2
H52D H 0.9798 0.3092 0.7760 0.292 Uiso 0.30 1 calc PR A 2
H52E H 0.9568 0.3529 0.7115 0.292 Uiso 0.30 1 calc PR A 2
H52F H 0.9385 0.2889 0.7676 0.292 Uiso 0.30 1 calc PR A 2
C53" C 0.9138(7) 0.5136(14) 0.7540(12) 0.004(6) Uani 0.30 1 d PDU A 2
H53C H 0.8908 0.5426 0.7575 0.005 Uiso 0.30 1 calc PR A 2
H53D H 0.9130 0.4797 0.7076 0.005 Uiso 0.30 1 calc PR A 2
C54" C 0.9427(11) 0.577(3) 0.743(3) 0.026(13) Uani 0.30 1 d PDU A 2
H54D H 0.9380 0.6089 0.6974 0.039 Uiso 0.30 1 calc PR A 2
H54E H 0.9657 0.5502 0.7390 0.039 Uiso 0.30 1 calc PR A 2
H54F H 0.9430 0.6141 0.7872 0.039 Uiso 0.30 1 calc PR A 2
C55" C 0.8818(6) 0.412(2) 0.821(2) 0.027(9) Uani 0.30 1 d PDU A 2
H55C H 0.8820 0.3748 0.7767 0.032 Uiso 0.30 1 calc PR A 2
H55D H 0.8629 0.4528 0.8113 0.032 Uiso 0.30 1 calc PR A 2
C56" C 0.870(2) 0.362(4) 0.889(3) 0.09(3) Uani 0.30 1 d PDU A 2
H56D H 0.8475 0.3352 0.8780 0.137 Uiso 0.30 1 calc PR A 2
H56E H 0.8675 0.3976 0.9331 0.137 Uiso 0.30 1 calc PR A 2
H56F H 0.8881 0.3200 0.8999 0.137 Uiso 0.30 1 calc PR A 2
C57" C 0.9167(14) 0.517(2) 0.8853(19) 0.055(13) Uani 0.30 1 d PDU A 2
H57C H 0.9383 0.5507 0.8797 0.066 Uiso 0.30 1 calc PR A 2
H57D H 0.9197 0.4848 0.9324 0.066 Uiso 0.30 1 calc PR A 2
C58" C 0.8857(17) 0.575(4) 0.898(5) 0.06(3) Uani 0.30 1 d PDU A 2
H58D H 0.8903 0.6084 0.9429 0.090 Uiso 0.30 1 calc PR A 2
H58E H 0.8640 0.5434 0.9052 0.090 Uiso 0.30 1 calc PR A 2
H58F H 0.8831 0.6105 0.8536 0.090 Uiso 0.30 1 calc PR A 2
N2 N 0.2112(3) 0.0368(6) 0.4420(6) 0.041(3) Uani 1 1 d D . .
C61' C 0.2112(5) -0.0100(10) 0.3670(8) 0.028(4) Uani 0.60 1 d PDU B 3
H61A H 0.1900 -0.0455 0.3649 0.034 Uiso 0.60 1 calc PR B 3
H61B H 0.2096 0.0294 0.3247 0.034 Uiso 0.60 1 calc PR B 3
C62' C 0.2442(7) -0.0622(16) 0.3568(14) 0.064(10) Uani 0.60 1 d PD B 3
H62A H 0.2430 -0.0907 0.3080 0.096 Uiso 0.60 1 calc PR B 3
H62B H 0.2456 -0.1023 0.3978 0.096 Uiso 0.60 1 calc PR B 3
H62C H 0.2653 -0.0273 0.3578 0.096 Uiso 0.60 1 calc PR B 3
C63' C 0.2462(5) 0.0835(14) 0.4464(14) 0.057(7) Uani 0.60 1 d PD B 3
H63A H 0.2475 0.1121 0.4957 0.068 Uiso 0.60 1 calc PR B 3
H63B H 0.2661 0.0440 0.4444 0.068 Uiso 0.60 1 calc PR B 3
C64' C 0.2509(9) 0.1457(15) 0.3831(16) 0.067(11) Uani 0.60 1 d PD B 3
H64A H 0.2742 0.1717 0.3877 0.101 Uiso 0.60 1 calc PR B 3
H64B H 0.2323 0.1874 0.3869 0.101 Uiso 0.60 1 calc PR B 3
H64C H 0.2491 0.1181 0.3340 0.101 Uiso 0.60 1 calc PR B 3
C65' C 0.1784(5) 0.0900(13) 0.4368(13) 0.048(6) Uani 0.60 1 d PDU B 3
H65A H 0.1571 0.0548 0.4360 0.058 Uiso 0.60 1 calc PR B 3
H65B H 0.1790 0.1212 0.3888 0.058 Uiso 0.60 1 calc PR B 3
C66' C 0.1758(7) 0.1491(15) 0.5030(15) 0.072(9) Uani 0.60 1 d PD B 3
H66A H 0.1550 0.1841 0.4965 0.108 Uiso 0.60 1 calc PR B 3
H66B H 0.1972 0.1829 0.5048 0.108 Uiso 0.60 1 calc PR B 3
H66C H 0.1736 0.1183 0.5503 0.108 Uiso 0.60 1 calc PR B 3
C67' C 0.2123(7) -0.0258(15) 0.5055(12) 0.070(9) Uani 0.60 1 d PD B 3
H67A H 0.2340 -0.0590 0.5001 0.084 Uiso 0.60 1 calc PR B 3
H67B H 0.2137 0.0033 0.5545 0.084 Uiso 0.60 1 calc PR B 3
C68' C 0.1804(8) -0.0827(16) 0.507(2) 0.054(8) Uani 0.60 1 d PD B 3
H68A H 0.1829 -0.1209 0.5497 0.080 Uiso 0.60 1 calc PR B 3
H68B H 0.1792 -0.1133 0.4597 0.080 Uiso 0.60 1 calc PR B 3
H68C H 0.1588 -0.0506 0.5137 0.080 Uiso 0.60 1 calc PR B 3
C61" C 0.2424(6) -0.0215(16) 0.4350(18) 0.047(9) Uani 0.40 1 d PDU B 4
H61C H 0.2456 -0.0489 0.4845 0.057 Uiso 0.40 1 calc PR B 4
H61D H 0.2640 0.0114 0.4256 0.057 Uiso 0.40 1 calc PR B 4
C62" C 0.2403(9) -0.0871(17) 0.3742(16) 0.019(8) Uani 0.40 1 d PDU B 4
H62D H 0.2620 -0.1200 0.3751 0.029 Uiso 0.40 1 calc PR B 4
H62E H 0.2378 -0.0613 0.3244 0.029 Uiso 0.40 1 calc PR B 4
H62F H 0.2198 -0.1223 0.3839 0.029 Uiso 0.40 1 calc PR B 4
C63" C 0.2051(8) 0.1040(14) 0.3841(15) 0.044(8) Uani 0.40 1 d PDU B 4
H63C H 0.1832 0.1341 0.3972 0.053 Uiso 0.40 1 calc PR B 4
H63D H 0.2017 0.0792 0.3335 0.053 Uiso 0.40 1 calc PR B 4
C64" C 0.2361(9) 0.163(2) 0.381(3) 0.047(11) Uani 0.40 1 d PDU B 4
H64D H 0.2312 0.2060 0.3438 0.070 Uiso 0.40 1 calc PR B 4
H64E H 0.2577 0.1339 0.3670 0.070 Uiso 0.40 1 calc PR B 4
H64F H 0.2393 0.1884 0.4312 0.070 Uiso 0.40 1 calc PR B 4
C65" C 0.2141(11) 0.074(2) 0.5207(13) 0.070(13) Uani 0.40 1 d PDU B 4
H65C H 0.2135 0.0291 0.5577 0.084 Uiso 0.40 1 calc PR B 4
H65D H 0.2378 0.1000 0.5246 0.084 Uiso 0.40 1 calc PR B 4
C66" C 0.1870(9) 0.138(2) 0.547(2) 0.051(9) Uani 0.40 1 d PDU B 4
H66D H 0.1938 0.1585 0.5965 0.076 Uiso 0.40 1 calc PR B 4
H66E H 0.1636 0.1122 0.5496 0.076 Uiso 0.40 1 calc PR B 4
H66F H 0.1863 0.1827 0.5101 0.076 Uiso 0.40 1 calc PR B 4
C67" C 0.1772(6) -0.0136(16) 0.4473(17) 0.034(7) Uani 0.40 1 d PDU B 4
H67C H 0.1589 0.0250 0.4653 0.040 Uiso 0.40 1 calc PR B 4
H67D H 0.1709 -0.0268 0.3943 0.040 Uiso 0.40 1 calc PR B 4
C68" C 0.171(2) -0.092(3) 0.491(5) 0.15(4) Uani 0.40 1 d PDU B 4
H68D H 0.1463 -0.1097 0.4842 0.226 Uiso 0.40 1 calc PR B 4
H68E H 0.1752 -0.0820 0.5454 0.226 Uiso 0.40 1 calc PR B 4
H68F H 0.1870 -0.1345 0.4733 0.226 Uiso 0.40 1 calc PR B 4
N3 N 0.0395(3) 0.9730(8) 0.9408(6) 0.058(4) Uani 1 1 d D . .
C71' C 0.0052(5) 0.9263(16) 0.9411(13) 0.064(8) Uani 0.60 1 d PD C 5
H71A H -0.0148 0.9655 0.9392 0.076 Uiso 0.60 1 calc PR C 5
H71B H 0.0033 0.8952 0.9889 0.076 Uiso 0.60 1 calc PR C 5
C72' C 0.0021(7) 0.868(2) 0.8746(18) 0.073(11) Uani 0.60 1 d PD C 5
H72A H -0.0213 0.8417 0.8752 0.109 Uiso 0.60 1 calc PR C 5
H72B H 0.0205 0.8255 0.8788 0.109 Uiso 0.60 1 calc PR C 5
H72C H 0.0053 0.8976 0.8271 0.109 Uiso 0.60 1 calc PR C 5
C73' C 0.0378(6) 1.0254(16) 0.8701(11) 0.074(9) Uani 0.60 1 d PD C 5
H73A H 0.0355 0.9890 0.8257 0.088 Uiso 0.60 1 calc PR C 5
H73B H 0.0606 1.0549 0.8650 0.088 Uiso 0.60 1 calc PR C 5
C74' C 0.0079(9) 1.087(2) 0.8679(19) 0.090(17) Uani 0.60 1 d PD C 5
H74A H 0.0086 1.1171 0.8197 0.135 Uiso 0.60 1 calc PR C 5
H74B H 0.0107 1.1261 0.9098 0.135 Uiso 0.60 1 calc PR C 5
H74C H -0.0149 1.0592 0.8728 0.135 Uiso 0.60 1 calc PR C 5
C75' C 0.0396(7) 1.0300(17) 1.0080(13) 0.076(9) Uani 0.60 1 d PD C 5
H75A H 0.0376 0.9961 1.0543 0.091 Uiso 0.60 1 calc PR C 5
H75B H 0.0179 1.0637 1.0050 0.091 Uiso 0.60 1 calc PR C 5
C76' C 0.0708(11) 1.088(3) 1.019(2) 0.13(2) Uani 0.60 1 d PD C 5
H76A H 0.0675 1.1190 1.0658 0.201 Uiso 0.60 1 calc PR C 5
H76B H 0.0723 1.1253 0.9759 0.201 Uiso 0.60 1 calc PR C 5
H76C H 0.0928 1.0560 1.0224 0.201 Uiso 0.60 1 calc PR C 5
C77' C 0.0735(5) 0.9256(13) 0.9327(14) 0.062(7) Uani 0.60 1 d PD C 5
H77A H 0.0937 0.9640 0.9345 0.075 Uiso 0.60 1 calc PR C 5
H77B H 0.0738 0.8985 0.8826 0.075 Uiso 0.60 1 calc PR C 5
C78' C 0.0781(8) 0.8614(16) 0.9941(16) 0.078(9) Uani 0.60 1 d PD C 5
H78A H 0.1004 0.8322 0.9861 0.117 Uiso 0.60 1 calc PR C 5
H78B H 0.0583 0.8227 0.9920 0.117 Uiso 0.60 1 calc PR C 5
H78C H 0.0785 0.8881 1.0438 0.117 Uiso 0.60 1 calc PR C 5
C71" C 0.0444(8) 0.9055(16) 0.8830(17) 0.051(9) Uani 0.40 1 d PDU C 6
H71C H 0.0664 0.8759 0.8964 0.061 Uiso 0.40 1 calc PR C 6
H71D H 0.0486 0.9320 0.8334 0.061 Uiso 0.40 1 calc PR C 6
C72" C 0.0155(10) 0.842(2) 0.871(3) 0.056(12) Uani 0.40 1 d PDU C 6
H72D H 0.0222 0.8054 0.8298 0.084 Uiso 0.40 1 calc PR C 6
H72E H -0.0069 0.8690 0.8591 0.084 Uiso 0.40 1 calc PR C 6
H72F H 0.0126 0.8098 0.9179 0.084 Uiso 0.40 1 calc PR C 6
C73" C 0.0061(7) 1.0231(19) 0.947(2) 0.056(10) Uani 0.40 1 d PDU C 6
H73C H 0.0055 1.0495 0.9970 0.067 Uiso 0.40 1 calc PR C 6
H73D H -0.0145 0.9859 0.9435 0.067 Uiso 0.40 1 calc PR C 6
C74" C 0.0020(18) 1.089(3) 0.886(3) 0.08(2) Uani 0.40 1 d PDU C 6
H74D H -0.0206 1.1174 0.8936 0.121 Uiso 0.40 1 calc PR C 6
H74E H 0.0024 1.0636 0.8360 0.121 Uiso 0.40 1 calc PR C 6
H74F H 0.0216 1.1280 0.8904 0.121 Uiso 0.40 1 calc PR C 6
C75" C 0.0737(7) 1.021(2) 0.945(2) 0.063(11) Uani 0.40 1 d PDU C 6
H75C H 0.0812 1.0338 0.8926 0.075 Uiso 0.40 1 calc PR C 6
H75D H 0.0921 0.9851 0.9672 0.075 Uiso 0.40 1 calc PR C 6
C76" C 0.0730(14) 1.100(2) 0.990(3) 0.071(16) Uani 0.40 1 d PDU C 6
H76D H 0.0970 1.1232 0.9923 0.107 Uiso 0.40 1 calc PR C 6
H76E H 0.0645 1.0894 1.0414 0.107 Uiso 0.40 1 calc PR C 6
H76F H 0.0571 1.1393 0.9652 0.107 Uiso 0.40 1 calc PR C 6
C77" C 0.0398(12) 0.924(3) 1.0134(17) 0.084(14) Uani 0.40 1 d PDU C 6
H77C H 0.0164 0.8969 1.0163 0.101 Uiso 0.40 1 calc PR C 6
H77D H 0.0404 0.9643 1.0551 0.101 Uiso 0.40 1 calc PR C 6
C78" C 0.0670(13) 0.859(3) 1.034(3) 0.093(19) Uani 0.40 1 d PDU C 6
H78D H 0.0606 0.8342 1.0826 0.140 Uiso 0.40 1 calc PR C 6
H78E H 0.0905 0.8839 1.0378 0.140 Uiso 0.40 1 calc PR C 6
H78F H 0.0673 0.8167 0.9947 0.140 Uiso 0.40 1 calc PR C 6
N4 N 0.1630(3) 0.5100(6) 0.8304(6) 0.048(3) Uani 1 1 d D . .
C81' C 0.1973(6) 0.4608(15) 0.8408(14) 0.055(7) Uani 0.50 1 d PDU D 7
H81A H 0.2179 0.4982 0.8409 0.066 Uiso 0.50 1 calc PR D 7
H81B H 0.1966 0.4320 0.8901 0.066 Uiso 0.50 1 calc PR D 7
C82' C 0.2012(9) 0.3990(16) 0.7768(15) 0.037(6) Uani 0.50 1 d PDU D 7
H82A H 0.2224 0.3658 0.7853 0.055 Uiso 0.50 1 calc PR D 7
H82B H 0.2033 0.4279 0.7285 0.055 Uiso 0.50 1 calc PR D 7
H82C H 0.1802 0.3636 0.7755 0.055 Uiso 0.50 1 calc PR D 7
C83' C 0.1314(6) 0.4516(17) 0.8323(16) 0.064(9) Uani 0.50 1 d PDU D 7
H83A H 0.1094 0.4823 0.8212 0.076 Uiso 0.50 1 calc PR D 7
H83B H 0.1343 0.4095 0.7926 0.076 Uiso 0.50 1 calc PR D 7
C84' C 0.1281(11) 0.410(2) 0.9093(17) 0.083(17) Uani 0.50 1 d PD D 7
H84A H 0.1081 0.3722 0.9085 0.125 Uiso 0.50 1 calc PR D 7
H84B H 0.1241 0.4519 0.9484 0.125 Uiso 0.50 1 calc PR D 7
H84C H 0.1499 0.3805 0.9206 0.125 Uiso 0.50 1 calc PR D 7
C85' C 0.1596(7) 0.5468(18) 0.7511(10) 0.052(8) Uani 0.50 1 d PD D 7
H85A H 0.1595 0.5031 0.7124 0.062 Uiso 0.50 1 calc PR D 7
H85B H 0.1374 0.5783 0.7467 0.062 Uiso 0.50 1 calc PR D 7
C86' C 0.1916(10) 0.603(3) 0.740(3) 0.102(17) Uani 0.50 1 d PDU D 7
H86A H 0.1902 0.6285 0.6901 0.153 Uiso 0.50 1 calc PR D 7
H86B H 0.2134 0.5704 0.7435 0.153 Uiso 0.50 1 calc PR D 7
H86C H 0.1916 0.6447 0.7794 0.153 Uiso 0.50 1 calc PR D 7
C87' C 0.1616(8) 0.5648(15) 0.9004(12) 0.074(11) Uani 0.50 1 d PD D 7
H87A H 0.1600 0.5299 0.9460 0.089 Uiso 0.50 1 calc PR D 7
H87B H 0.1839 0.5962 0.9037 0.089 Uiso 0.50 1 calc PR D 7
C88' C 0.1306(8) 0.6244(17) 0.9007(19) 0.045(8) Uani 0.50 1 d PDU D 7
H88A H 0.1313 0.6573 0.9471 0.067 Uiso 0.50 1 calc PR D 7
H88B H 0.1083 0.5940 0.8987 0.067 Uiso 0.50 1 calc PR D 7
H88C H 0.1323 0.6604 0.8565 0.067 Uiso 0.50 1 calc PR D 7
C81" C 0.1650(10) 0.455(2) 0.7602(15) 0.079(10) Uani 0.50 1 d PDU D 8
H81C H 0.1413 0.4317 0.7507 0.095 Uiso 0.50 1 calc PR D 8
H81D H 0.1713 0.4896 0.7159 0.095 Uiso 0.50 1 calc PR D 8
C82" C 0.1919(14) 0.386(3) 0.767(4) 0.16(3) Uani 0.50 1 d PDU D 8
H82D H 0.1922 0.3550 0.7192 0.246 Uiso 0.50 1 calc PR D 8
H82E H 0.1852 0.3501 0.8085 0.246 Uiso 0.50 1 calc PR D 8
H82F H 0.2154 0.4089 0.7762 0.246 Uiso 0.50 1 calc PR D 8
C83" C 0.1602(7) 0.4587(13) 0.9029(10) 0.047(6) Uani 0.50 1 d PDU D 8
H83C H 0.1842 0.4393 0.9166 0.056 Uiso 0.50 1 calc PR D 8
H83D H 0.1518 0.4944 0.9444 0.056 Uiso 0.50 1 calc PR D 8
C84" C 0.1356(9) 0.3848(18) 0.898(2) 0.064(12) Uani 0.50 1 d PDU D 8
H84D H 0.1353 0.3564 0.9467 0.095 Uiso 0.50 1 calc PR D 8
H84E H 0.1442 0.3476 0.8585 0.095 Uiso 0.50 1 calc PR D 8
H84F H 0.1116 0.4030 0.8853 0.095 Uiso 0.50 1 calc PR D 8
C85" C 0.1950(7) 0.5673(18) 0.8299(18) 0.084(11) Uani 0.50 1 d PDU D 8
H85C H 0.1954 0.5981 0.8781 0.101 Uiso 0.50 1 calc PR D 8
H85D H 0.2169 0.5339 0.8277 0.101 Uiso 0.50 1 calc PR D 8
C86" C 0.1955(10) 0.628(2) 0.7645(18) 0.062(10) Uani 0.50 1 d PDU D 8
H86D H 0.2172 0.6605 0.7668 0.092 Uiso 0.50 1 calc PR D 8
H86E H 0.1749 0.6639 0.7682 0.092 Uiso 0.50 1 calc PR D 8
H86F H 0.1947 0.5981 0.7164 0.092 Uiso 0.50 1 calc PR D 8
C87" C 0.1298(5) 0.5637(14) 0.8237(15) 0.049(7) Uani 0.50 1 d PDU D 8
H87C H 0.1294 0.5861 0.7717 0.059 Uiso 0.50 1 calc PR D 8
H87D H 0.1090 0.5271 0.8284 0.059 Uiso 0.50 1 calc PR D 8
C88" C 0.1238(13) 0.635(2) 0.878(2) 0.076(13) Uani 0.50 1 d PDU D 8
H88D H 0.1014 0.6618 0.8654 0.114 Uiso 0.50 1 calc PR D 8
H88E H 0.1433 0.6742 0.8725 0.114 Uiso 0.50 1 calc PR D 8
H88F H 0.1230 0.6147 0.9299 0.114 Uiso 0.50 1 calc PR D 8

loop_
_atom_site_aniso_label
_atom_site_aniso_U_11
_atom_site_aniso_U_22
_atom_site_aniso_U_33
_atom_site_aniso_U_23
_atom_site_aniso_U_13
_atom_site_aniso_U_12
Mo1 0.0253(8) 0.0428(7) 0.0166(8) 0.0124(4) 0.0026(6) 0.0037(5)
S11 0.036(2) 0.0285(15) 0.033(2) 0.0110(13) -0.0045(15) 0.0027(13)
S12 0.059(3) 0.053(2) 0.028(2) 0.0064(17) -0.0047(18) 0.0055(19)
S14 0.043(2) 0.0437(18) 0.0229(17) 0.0038(13) -0.0014(14) -0.0002(15)
S13 0.058(3) 0.0418(19) 0.031(2) 0.0139(14) 0.0001(17) 0.0111(17)
O11 0.027(5) 0.071(6) 0.032(6) -0.006(4) -0.002(5) 0.005(4)
O12 0.035(7) 0.040(5) 0.030(5) 0.012(4) 0.006(5) 0.000(5)
C11 0.044(9) 0.046(8) 0.032(8) 0.005(6) 0.010(6) 0.003(6)
C12 0.100(15) 0.044(8) 0.029(9) -0.013(7) 0.011(8) -0.014(8)
C13 0.076(11) 0.037(7) 0.022(7) 0.011(5) 0.019(7) -0.011(7)
C14 0.068(10) 0.027(6) 0.040(9) 0.006(5) 0.015(7) -0.001(6)
C15 0.091(13) 0.015(6) 0.096(13) 0.004(7) 0.043(11) 0.012(7)
C16 0.18(2) 0.074(11) 0.029(9) -0.008(8) 0.013(10) -0.023(13)
C17 0.143(18) 0.034(8) 0.056(11) 0.027(7) 0.025(11) -0.008(9)
C18 0.071(10) 0.060(8) 0.043(9) -0.004(7) 0.006(7) -0.022(7)
C19 0.032(3) 0.032(3) 0.032(3) 0.0002(10) -0.0002(10) -0.0003(10)
C110 0.034(9) 0.061(9) 0.015(6) 0.012(6) -0.007(5) 0.002(6)
C111 0.062(14) 0.18(2) 0.044(11) 0.036(13) -0.002(9) -0.029(14)
C112 0.041(8) 0.103(13) 0.061(10) 0.002(9) 0.031(7) 0.001(8)
C113 0.084(14) 0.066(10) 0.040(10) 0.031(7) -0.007(9) -0.023(9)
Mo2 0.0261(8) 0.0364(6) 0.0295(7) 0.0117(5) 0.0049(7) -0.0007(5)
S21 0.037(2) 0.0334(16) 0.049(2) 0.0072(15) -0.0020(17) -0.0007(15)
S22 0.042(2) 0.0437(19) 0.034(2) 0.0200(15) -0.0058(16) 0.0002(17)
S23 0.048(3) 0.053(2) 0.027(2) 0.0090(16) -0.0103(17) -0.0092(19)
S24 0.037(2) 0.0403(17) 0.028(2) 0.0057(13) -0.0040(14) -0.0013(15)
O21 0.032(5) 0.083(6) 0.023(5) 0.005(4) 0.003(4) -0.005(4)
O22 0.019(6) 0.080(7) 0.028(5) -0.005(5) 0.000(4) -0.005(5)
C21 0.036(8) 0.039(7) 0.060(10) -0.011(7) 0.001(7) -0.001(6)
C22 0.069(12) 0.013(6) 0.094(14) 0.024(7) 0.015(9) 0.016(6)
C23 0.063(11) 0.053(9) 0.030(8) -0.004(6) 0.016(7) -0.011(7)
C24 0.053(11) 0.031(7) 0.072(12) -0.015(7) 0.016(9) -0.028(7)
C25 0.085(14) 0.027(7) 0.14(2) 0.008(9) 0.018(12) -0.009(7)
C26 0.096(15) 0.015(7) 0.112(15) 0.013(7) -0.012(12) 0.006(7)
C27 0.112(17) 0.045(10) 0.102(16) -0.024(9) 0.010(12) -0.009(10)
C28 0.073(12) 0.033(7) 0.074(11) -0.009(7) 0.004(9) 0.016(7)
C29 0.048(10) 0.072(10) 0.034(8) -0.003(6) 0.002(6) 0.015(7)
C210 0.055(13) 0.093(13) 0.046(10) -0.019(8) 0.014(8) -0.003(9)
C211 0.042(10) 0.156(18) 0.050(11) -0.007(11) 0.034(8) -0.023(10)
C212 0.019(8) 0.27(3) 0.028(8) -0.032(12) 0.010(6) -0.014(12)
C213 0.127(12) 0.122(12) 0.136(13) -0.005(9) 0.027(9) -0.005(9)
Mo3 0.0291(9) 0.0268(6) 0.0322(7) -0.0202(4) 0.0052(7) -0.0001(4)
S31 0.054(2) 0.0357(16) 0.042(2) -0.0203(15) 0.0165(17) -0.0198(16)
S32 0.057(3) 0.088(3) 0.066(3) 0.026(2) 0.026(2) 0.025(2)
S33 0.055(3) 0.057(2) 0.0225(19) -0.0253(16) 0.0020(16) -0.0144(18)
S34 0.037(2) 0.0504(19) 0.042(2) -0.0107(15) 0.0063(16) 0.0137(16)
O31 0.028(5) 0.068(5) 0.023(5) -0.002(4) 0.004(4) 0.001(4)
O32 0.030(7) 0.075(6) 0.019(5) -0.001(5) 0.005(4) -0.017(6)
C31 0.082(15) 0.032(8) 0.078(14) -0.003(8) 0.065(11) 0.009(8)
C32 0.097(19) 0.035(9) 0.16(3) 0.026(13) 0.085(17) 0.037(11)
C33 0.064(10) 0.015(6) 0.058(10) -0.021(6) 0.010(8) -0.002(6)
C34 0.060(12) 0.035(7) 0.074(12) -0.018(7) 0.028(9) -0.002(7)
C35 0.111(10) 0.070(8) 0.103(10) -0.020(7) 0.029(8) -0.014(7)
C36 0.15(2) 0.122(17) 0.073(14) 0.039(12) 0.059(14) 0.058(15)
C37 0.15(2) 0.032(8) 0.093(14) -0.046(8) 0.032(13) -0.015(10)
C38 0.118(17) 0.049(9) 0.097(15) 0.012(9) 0.025(13) 0.040(10)
C39 0.028(7) 0.019(5) 0.046(8) -0.003(5) 0.000(5) -0.005(5)
C310 0.047(10) 0.048(8) 0.030(8) -0.008(6) 0.015(7) 0.003(7)
C311 0.009(8) 0.36(4) 0.035(10) -0.007(15) 0.010(6) -0.030(13)
C312 0.15(2) 0.059(11) 0.19(2) -0.010(13) 0.134(19) 0.007(12)
C313 0.067(13) 0.20(2) 0.019(9) 0.024(11) 0.017(8) -0.006(13)
Mo4 0.0264(8) 0.0453(7) 0.0123(7) -0.0211(4) 0.0004(6) 0.0021(5)
S41 0.039(2) 0.054(2) 0.052(2) 0.0109(17) 0.0099(17) 0.0090(16)
S42 0.051(3) 0.0359(18) 0.037(2) -0.0262(15) 0.0004(17) -0.0063(17)
S43 0.043(2) 0.0400(19) 0.045(2) 0.0017(15) 0.0044(18) 0.0038(17)
S44 0.039(2) 0.066(2) 0.043(2) -0.0272(18) -0.0129(17) -0.0052(17)
O41 0.032(5) 0.057(5) 0.020(5) -0.015(4) 0.007(4) 0.007(5)
O42 0.028(7) 0.090(7) 0.018(5) -0.015(4) 0.000(4) -0.003(5)
C41 0.035(10) 0.032(7) 0.108(16) 0.007(8) 0.029(10) 0.018(7)
C42 0.040(9) 0.025(7) 0.088(12) -0.032(7) 0.025(8) -0.013(6)
C43 0.042(9) 0.046(8) 0.048(9) 0.000(6) 0.026(7) -0.002(6)
C44 0.035(8) 0.042(8) 0.088(13) -0.036(8) 0.020(8) -0.012(6)
C45 0.052(10) 0.033(7) 0.17(2) 0.037(9) 0.043(11) 0.005(6)
C46 0.083(9) 0.037(7) 0.076(8) -0.030(6) 0.001(7) -0.016(6)
C47 0.093(16) 0.054(11) 0.17(2) 0.045(12) 0.058(15) 0.005(10)
C48 0.057(11) 0.090(11) 0.14(2) -0.071(12) 0.023(11) -0.057(10)
C49 0.022(7) 0.081(9) 0.004(6) -0.007(5) 0.003(4) -0.010(7)
C410 0.023(8) 0.128(13) 0.007(6) -0.021(7) -0.006(5) 0.003(8)
C411 0.073(9) 0.112(9) 0.084(9) 0.003(8) 0.012(7) 0.017(8)
C412 0.063(8) 0.086(8) 0.061(8) -0.028(6) 0.033(6) 0.006(7)
C413 0.109(11) 0.106(10) 0.110(11) 0.010(8) 0.033(8) -0.003(8)
N1 0.045(8) 0.046(6) 0.003(5) 0.008(4) -0.005(4) -0.006(5)
C51' 0.031(7) 0.049(7) 0.020(6) -0.006(6) -0.014(5) -0.013(6)
C52' 0.072(18) 0.047(11) 0.068(17) -0.016(11) 0.011(13) 0.010(11)
C53' 0.037(11) 0.074(14) 0.037(10) -0.022(9) 0.005(8) -0.017(10)
C54' 0.044(13) 0.029(10) 0.016(11) 0.008(8) 0.010(9) -0.007(9)
C55' 0.065(14) 0.094(16) 0.021(10) 0.020(10) -0.016(9) -0.013(12)
C56' 0.062(17) 0.056(12) 0.035(11) 0.026(9) -0.012(10) -0.005(12)
C57' 0.026(9) 0.049(10) 0.029(9) 0.008(7) -0.003(6) 0.015(8)
C58' 0.09(2) 0.026(12) 0.068(18) -0.012(11) 0.055(14) -0.017(12)
C51" 0.038(14) 0.045(14) 0.048(14) 0.007(9) -0.006(9) -0.002(9)
C52" 0.20(6) 0.19(6) 0.19(6) 0.000(10) 0.000(10) -0.001(10)
C53" 0.004(6) 0.004(6) 0.004(6) -0.0001(10) 0.0000(10) 0.0000(10)
C54" 0.032(16) 0.024(14) 0.022(16) 0.004(9) -0.004(9) 0.002(9)
C55" 0.028(12) 0.024(11) 0.028(12) -0.005(9) -0.004(9) -0.005(9)
C56" 0.09(3) 0.09(3) 0.09(3) 0.001(10) -0.001(10) -0.001(10)
C57" 0.061(15) 0.047(15) 0.058(15) 0.007(9) 0.001(9) -0.006(9)
C58" 0.06(3) 0.06(3) 0.06(3) 0.001(10) 0.003(10) -0.003(10)
N2 0.033(7) 0.046(6) 0.045(7) -0.005(5) -0.011(5) -0.005(5)
C61' 0.043(8) 0.030(7) 0.012(6) -0.001(6) -0.002(6) -0.011(7)
C62' 0.13(3) 0.053(16) 0.006(11) 0.013(11) 0.002(13) -0.013(18)
C63' 0.049(14) 0.070(15) 0.052(15) -0.031(12) -0.018(11) -0.014(12)
C64' 0.024(15) 0.079(19) 0.10(2) -0.048(17) 0.023(15) -0.029(15)
C65' 0.034(9) 0.051(9) 0.058(10) 0.009(7) -0.011(7) 0.013(7)
C66' 0.027(13) 0.067(17) 0.12(3) 0.021(18) 0.015(15) 0.022(12)
C67' 0.10(2) 0.094(19) 0.016(11) 0.018(12) -0.005(11) 0.028(17)
C68' 0.043(17) 0.054(16) 0.063(19) 0.006(13) 0.024(13) -0.005(12)
C61" 0.046(12) 0.050(11) 0.046(12) -0.001(8) -0.005(9) -0.005(9)
C62" 0.021(11) 0.015(10) 0.021(11) -0.001(8) 0.009(8) -0.007(8)
C63" 0.048(12) 0.036(11) 0.049(12) -0.003(8) -0.004(9) 0.006(9)
C64" 0.045(14) 0.050(13) 0.045(13) -0.006(9) 0.002(9) 0.004(9)
C65" 0.071(15) 0.075(15) 0.065(15) 0.005(9) 0.002(9) -0.002(9)
C66" 0.051(12) 0.055(12) 0.047(12) -0.002(9) -0.003(9) -0.007(9)
C67" 0.035(11) 0.030(10) 0.036(10) -0.005(8) -0.002(8) -0.007(8)
C68" 0.16(4) 0.15(4) 0.15(4) 0.001(10) 0.001(10) 0.000(10)
N3 0.043(9) 0.094(9) 0.037(7) -0.004(6) 0.015(6) -0.016(7)
C71' 0.054(15) 0.11(2) 0.032(14) -0.011(13) 0.004(10) -0.027(14)
C72' 0.018(13) 0.11(3) 0.09(2) -0.055(19) -0.004(13) -0.006(15)
C73' 0.045(15) 0.15(3) 0.030(13) 0.021(14) 0.012(10) -0.042(16)
C74' 0.05(2) 0.19(4) 0.025(16) 0.05(2) 0.010(13) 0.04(2)
C75' 0.08(2) 0.11(2) 0.035(15) -0.008(15) 0.001(13) 0.018(18)
C76' 0.12(3) 0.21(5) 0.07(3) 0.07(3) -0.05(2) -0.12(3)
C77' 0.038(13) 0.049(14) 0.10(2) -0.012(14) 0.025(12) -0.002(11)
C78' 0.07(2) 0.066(19) 0.10(3) 0.000(17) -0.011(18) 0.027(15)
C71" 0.045(12) 0.054(12) 0.054(12) -0.004(9) -0.002(9) -0.003(9)
C72" 0.057(15) 0.057(14) 0.054(14) -0.003(9) -0.004(9) -0.004(9)
C73" 0.052(12) 0.062(12) 0.053(12) 0.000(9) 0.001(9) -0.009(9)
C74" 0.08(2) 0.08(2) 0.08(2) 0.006(10) 0.000(10) -0.002(10)
C75" 0.056(13) 0.070(13) 0.063(13) -0.002(9) 0.011(9) -0.008(9)
C76" 0.071(18) 0.072(17) 0.070(18) -0.010(10) -0.001(9) -0.005(9)
C77" 0.081(16) 0.089(16) 0.083(16) -0.006(9) 0.002(9) -0.001(10)
C78" 0.10(2) 0.09(2) 0.09(2) 0.000(10) -0.005(10) -0.003(10)
N4 0.045(8) 0.067(8) 0.032(6) -0.004(5) -0.013(5) 0.016(6)
C81' 0.050(10) 0.066(11) 0.049(10) 0.000(8) -0.009(8) 0.010(8)
C82' 0.041(10) 0.042(10) 0.028(9) -0.015(7) 0.015(7) 0.004(8)
C83' 0.055(12) 0.076(12) 0.059(12) 0.004(9) -0.002(8) 0.002(9)
C84' 0.11(3) 0.09(3) 0.06(2) 0.021(19) 0.03(2) 0.07(3)
C85' 0.047(16) 0.10(2) 0.008(11) -0.003(12) -0.006(10) -0.031(16)
C86' 0.099(19) 0.102(19) 0.105(19) -0.001(10) 0.006(10) -0.001(10)
C87' 0.14(3) 0.048(16) 0.036(16) -0.020(12) -0.044(18) 0.017(18)
C88' 0.050(12) 0.045(11) 0.038(11) 0.001(8) 0.005(8) 0.006(8)
C81" 0.077(13) 0.088(13) 0.073(13) 0.005(9) -0.001(9) -0.007(9)
C82" 0.16(3) 0.17(3) 0.16(3) -0.004(10) 0.002(10) 0.000(10)
C83" 0.047(10) 0.052(10) 0.042(10) -0.002(8) -0.003(8) 0.005(8)
C84" 0.057(14) 0.069(14) 0.065(14) 0.008(9) 0.000(9) 0.002(9)
C85" 0.077(13) 0.091(13) 0.085(13) -0.007(9) -0.015(9) -0.005(9)
C86" 0.055(12) 0.064(12) 0.066(13) -0.003(9) -0.001(9) 0.002(9)
C87" 0.051(10) 0.052(10) 0.044(10) -0.003(8) 0.002(8) -0.002(8)
C88" 0.075(16) 0.078(15) 0.074(16) -0.004(9) -0.004(9) 0.002(9)

loop_
_atom_type_symbol
_atom_type_description
_atom_type_scat_dispersion_real
_atom_type_scat_dispersion_imag
_atom_type_scat_source
C C 0.0033 0.0016 'International Tables Vol C Tables 4.2.6.8 and 6.1.1.4'
H H 0.0000 0.0000 'International Tables Vol C Tables 4.2.6.8 and 6.1.1.4'
N N 0.0061 0.0033 'International Tables Vol C Tables 4.2.6.8 and 6.1.1.4'
O O 0.0106 0.0060 'International Tables Vol C Tables 4.2.6.8 and 6.1.1.4'
S S 0.1246 0.1234 'International Tables Vol C Tables 4.2.6.8 and 6.1.1.4'
Mo Mo -1.6832 0.6857 'International Tables Vol C Tables 4.2.6.8 and 6.1.1.4'

loop_
_geom_angle_atom_site_label_1
_geom_angle_atom_site_label_2
_geom_angle_atom_site_label_3
_geom_angle
O12 Mo1 O11 60.2(4)
O12 Mo1 S12 127.1(3)
O11 Mo1 S12 86.6(3)
O12 Mo1 S11 89.3(3)
O11 Mo1 S11 130.1(3)
S12 Mo1 S11 82.44(15)
O12 Mo1 S13 128.9(3)
O11 Mo1 S13 88.6(3)
S12 Mo1 S13 85.40(15)
S11 Mo1 S13 138.21(16)
O12 Mo1 S14 89.2(3)
O11 Mo1 S14 129.9(3)
S12 Mo1 S14 140.43(17)
S11 Mo1 S14 83.01(13)
S13 Mo1 S14 81.43(15)
O12 Mo1 C19 30.9(4)
O11 Mo1 C19 29.3(5)
S12 Mo1 C19 107.7(4)
S11 Mo1 C19 111.9(3)
S13 Mo1 C19 109.9(3)
S14 Mo1 C19 111.9(4)
C11 S11 Mo1 108.9(5)
C12 S12 Mo1 109.4(6)
C14 S14 Mo1 109.4(6)
C13 S13 Mo1 111.5(5)
C19 O11 Mo1 90.8(11)
C19 O12 Mo1 89.9(9)
C12 C11 C15 128.2(15)
C12 C11 S11 118.7(12)
C15 C11 S11 113.1(13)
C11 C12 C16 124.4(17)
C11 C12 S12 120.1(12)
C16 C12 S12 115.4(15)
C14 C13 C17 123.1(15)
C14 C13 S13 118.0(10)
C17 C13 S13 118.8(14)
C13 C14 C18 126.9(12)
C13 C14 S14 119.5(12)
C18 C14 S14 113.6(12)
C11 C15 H15A 109.5
C11 C15 H15B 109.5
H15A C15 H15B 109.5
C11 C15 H15C 109.5
H15A C15 H15C 109.5
H15B C15 H15C 109.5
C12 C16 H16A 109.5
C12 C16 H16B 109.5
H16A C16 H16B 109.5
C12 C16 H16C 109.5
H16A C16 H16C 109.5
H16B C16 H16C 109.5
C13 C17 H17A 109.5
C13 C17 H17B 109.5
H17A C17 H17B 109.5
C13 C17 H17C 109.5
H17A C17 H17C 109.5
H17B C17 H17C 109.5
C14 C18 H18A 109.5
C14 C18 H18B 109.5
H18A C18 H18B 109.5
C14 C18 H18C 109.5
H18A C18 H18C 109.5
H18B C18 H18C 109.5
O11 C19 O12 119.2(16)
O11 C19 C110 122.9(15)
O12 C19 C110 117.7(13)
O11 C19 Mo1 60.0(9)
O12 C19 Mo1 59.2(8)
C110 C19 Mo1 174.6(10)
C112 C110 C113 113.1(13)
C112 C110 C111 116.5(16)
C113 C110 C111 104.5(14)
C112 C110 C19 105.0(12)
C113 C110 C19 110.2(13)
C111 C110 C19 107.5(13)
C110 C111 H11A 109.5
C110 C111 H11B 109.5
H11A C111 H11B 109.5
C110 C111 H11C 109.5
H11A C111 H11C 109.5
H11B C111 H11C 109.5
C110 C112 H11D 109.5
C110 C112 H11E 109.5
H11D C112 H11E 109.5
C110 C112 H11F 109.5
H11D C112 H11F 109.5
H11E C112 H11F 109.5
C110 C113 H11G 109.5
C110 C113 H11H 109.5
H11G C113 H11H 109.5
C110 C113 H11I 109.5
H11G C113 H11I 109.5
H11H C113 H11I 109.5
O21 Mo2 O22 58.3(4)
O21 Mo2 S22 90.0(3)
O22 Mo2 S22 130.2(3)
O21 Mo2 S21 129.1(3)
O22 Mo2 S21 90.3(3)
S22 Mo2 S21 81.59(15)
O21 Mo2 S24 130.2(3)
O22 Mo2 S24 90.5(3)
S22 Mo2 S24 136.32(16)
S21 Mo2 S24 83.36(14)
O21 Mo2 S23 88.0(3)
O22 Mo2 S23 126.7(3)
S22 Mo2 S23 84.20(16)
S21 Mo2 S23 139.86(17)
S24 Mo2 S23 81.51(15)
O21 Mo2 C29 30.2(5)
O22 Mo2 C29 28.1(5)
S22 Mo2 C29 112.1(4)
S21 Mo2 C29 110.2(4)
S24 Mo2 C29 111.6(4)
S23 Mo2 C29 109.9(4)
C21 S21 Mo2 110.0(6)
C22 S22 Mo2 107.3(6)
C23 S23 Mo2 110.1(6)
C24 S24 Mo2 110.9(7)
C29 O21 Mo2 93.8(11)
C29 O22 Mo2 95.7(11)
C22 C21 C25 119.7(15)
C22 C21 S21 120.2(12)
C25 C21 S21 119.9(13)
C21 C22 C26 128.8(17)
C21 C22 S22 120.4(11)
C26 C22 S22 110.8(14)
C24 C23 C27 127.4(16)
C24 C23 S23 116.5(12)
C27 C23 S23 115.7(14)
C23 C24 C28 122.8(14)
C23 C24 S24 120.6(13)
C28 C24 S24 116.2(14)
C21 C25 H25A 109.5
C21 C25 H25B 109.5
H25A C25 H25B 109.5
C21 C25 H25C 109.5
H25A C25 H25C 109.5
H25B C25 H25C 109.5
C22 C26 H26A 109.5
C22 C26 H26B 109.5
H26A C26 H26B 109.5
C22 C26 H26C 109.5
H26A C26 H26C 109.5
H26B C26 H26C 109.5
C23 C27 H27A 109.5
C23 C27 H27B 109.5
H27A C27 H27B 109.5
C23 C27 H27C 109.5
H27A C27 H27C 109.5
H27B C27 H27C 109.5
C24 C28 H28A 109.5
C24 C28 H28B 109.5
H28A C28 H28B 109.5
C24 C28 H28C 109.5
H28A C28 H28C 109.5
H28B C28 H28C 109.5
O22 C29 O21 112.1(17)
O22 C29 C210 129.6(17)
O21 C29 C210 117.9(18)
O22 C29 Mo2 56.2(9)
O21 C29 Mo2 55.9(9)
C210 C29 Mo2 172.4(14)
C212 C210 C29 117.0(16)
C212 C210 C213 112.4(19)
C29 C210 C213 103.1(17)
C212 C210 C211 111.1(17)
C29 C210 C211 107.7(15)
C213 C210 C211 104.6(17)
C210 C211 H21A 109.5
C210 C211 H21B 109.5
H21A C211 H21B 109.5
C210 C211 H21C 109.5
H21A C211 H21C 109.5
H21B C211 H21C 109.5
C210 C212 H21D 109.5
C210 C212 H21E 109.5
H21D C212 H21E 109.5
C210 C212 H21F 109.5
H21D C212 H21F 109.5
H21E C212 H21F 109.5
C210 C213 H21G 109.5
C210 C213 H21H 109.5
H21G C213 H21H 109.5
C210 C213 H21I 109.5
H21G C213 H21I 109.5
H21H C213 H21I 109.5
O31 Mo3 O32 58.5(4)
O31 Mo3 S31 131.0(3)
O32 Mo3 S31 89.9(3)
O31 Mo3 S32 89.8(3)
O32 Mo3 S32 128.3(3)
S31 Mo3 S32 82.04(19)
O31 Mo3 S34 127.8(3)
O32 Mo3 S34 89.6(3)
S31 Mo3 S34 83.33(16)
S32 Mo3 S34 139.00(18)
O31 Mo3 S33 89.3(3)
O32 Mo3 S33 129.4(3)
S31 Mo3 S33 137.03(16)
S32 Mo3 S33 84.3(2)
S34 Mo3 S33 80.82(15)
O31 Mo3 C39 29.7(4)
O32 Mo3 C39 28.8(4)
S31 Mo3 C39 111.1(3)
S32 Mo3 C39 110.4(3)
S34 Mo3 C39 110.6(3)
S33 Mo3 C39 111.8(3)
C31 S31 Mo3 109.4(8)
C32 S32 Mo3 105.4(9)
C33 S33 Mo3 110.3(6)
C34 S34 Mo3 111.0(7)
C39 O31 Mo3 93.0(10)
C39 O32 Mo3 92.3(9)
C32 C31 C35 126.9(19)
C32 C31 S31 119.4(19)
C35 C31 S31 113.7(16)
C31 C32 C36 127(2)
C31 C32 S32 123.6(17)
C36 C32 S32 109(2)
C34 C33 C37 122.7(15)
C34 C33 S33 119.5(11)
C37 C33 S33 117.7(14)
C33 C34 C38 123.1(15)
C33 C34 S34 117.9(12)
C38 C34 S34 119.0(15)
C31 C35 H35A 109.5
C31 C35 H35B 109.5
H35A C35 H35B 109.5
C31 C35 H35C 109.5
H35A C35 H35C 109.5
H35B C35 H35C 109.5
C32 C36 H36A 109.5
C32 C36 H36B 109.5
H36A C36 H36B 109.5
C32 C36 H36C 109.5
H36A C36 H36C 109.5
H36B C36 H36C 109.5
C33 C37 H37A 109.5
C33 C37 H37B 109.5
H37A C37 H37B 109.5
C33 C37 H37C 109.5
H37A C37 H37C 109.5
H37B C37 H37C 109.5
C34 C38 H38A 109.5
C34 C38 H38B 109.5
H38A C38 H38B 109.5
C34 C38 H38C 109.5
H38A C38 H38C 109.5
H38B C38 H38C 109.5
O32 C39 O31 116.1(14)
O32 C39 C310 124.2(14)
O31 C39 C310 119.7(14)
O32 C39 Mo3 58.9(8)
O31 C39 Mo3 57.3(8)
C310 C39 Mo3 175.4(10)
C311 C310 C313 119.4(17)
C311 C310 C39 112.4(13)
C313 C310 C39 109.6(14)
C311 C310 C312 102.0(18)
C313 C310 C312 105.3(16)
C39 C310 C312 106.9(13)
C310 C311 H31A 109.5
C310 C311 H31B 109.5
H31A C311 H31B 109.5
C310 C311 H31C 109.5
H31A C311 H31C 109.5
H31B C311 H31C 109.5
C310 C312 H31D 109.5
C310 C312 H31E 109.5
H31D C312 H31E 109.5
C310 C312 H31F 109.5
H31D C312 H31F 109.5
H31E C312 H31F 109.5
C310 C313 H31G 109.5
C310 C313 H31H 109.5
H31G C313 H31H 109.5
C310 C313 H31I 109.5
H31G C313 H31I 109.5
H31H C313 H31I 109.5
O42 Mo4 O41 60.5(4)
O42 Mo4 S44 89.6(3)
O41 Mo4 S44 131.4(3)
O42 Mo4 S42 128.3(3)
O41 Mo4 S42 87.3(3)
S44 Mo4 S42 138.42(16)
O42 Mo4 S43 129.1(3)
O41 Mo4 S43 88.6(3)
S44 Mo4 S43 82.26(16)
S42 Mo4 S43 84.63(16)
O42 Mo4 S41 88.5(3)
O41 Mo4 S41 128.3(3)
S44 Mo4 S41 83.53(15)
S42 Mo4 S41 81.23(16)
S43 Mo4 S41 139.32(16)
O42 Mo4 C49 30.7(4)
O41 Mo4 C49 29.8(4)
S44 Mo4 C49 113.2(3)
S42 Mo4 C49 108.4(3)
S43 Mo4 C49 110.9(4)
S41 Mo4 C49 109.8(4)
C41 S41 Mo4 108.8(6)
C42 S42 Mo4 109.3(6)
C43 S43 Mo4 109.0(6)
C44 S44 Mo4 109.1(6)
C49 O41 Mo4 90.0(10)
C49 O42 Mo4 90.3(8)
C42 C41 C45 133.7(19)
C42 C41 S41 115.6(11)
C45 C41 S41 110.4(16)
C41 C42 C46 124.1(15)
C41 C42 S42 124.5(12)
C46 C42 S42 110.8(13)
C44 C43 C47 125.0(17)
C44 C43 S43 118.4(12)
C47 C43 S43 116.4(15)
C43 C44 C48 125.4(16)
C43 C44 S44 120.7(12)
C48 C44 S44 113.8(15)
C41 C45 H45A 109.5
C41 C45 H45B 109.5
H45A C45 H45B 109.5
C41 C45 H45C 109.5
H45A C45 H45C 109.5
H45B C45 H45C 109.5
C42 C46 H46A 109.5
C42 C46 H46B 109.5
H46A C46 H46B 109.5
C42 C46 H46C 109.5
H46A C46 H46C 109.5
H46B C46 H46C 109.5
C43 C47 H47A 109.5
C43 C47 H47B 109.5
H47A C47 H47B 109.5
C43 C47 H47C 109.5
H47A C47 H47C 109.5
H47B C47 H47C 109.5
C44 C48 H48A 109.5
C44 C48 H48B 109.5
H48A C48 H48B 109.5
C44 C48 H48C 109.5
H48A C48 H48C 109.5
H48B C48 H48C 109.5
O41 C49 O42 119.2(14)
O41 C49 C410 122.6(14)
O42 C49 C410 118.2(11)
O41 C49 Mo4 60.2(8)
O42 C49 Mo4 59.0(7)
C410 C49 Mo4 176.9(11)
C413 C410 C412 110.8(15)
C413 C410 C49 109.6(17)
C412 C410 C49 108.4(13)
C413 C410 C411 119.4(17)
C412 C410 C411 99.5(15)
C49 C410 C411 108.3(13)
C410 C411 H41A 109.5
C410 C411 H41B 109.5
H41A C411 H41B 109.5
C410 C411 H41C 109.5
H41A C411 H41C 109.5
H41B C411 H41C 109.5
C410 C412 H41D 109.5
C410 C412 H41E 109.5
H41D C412 H41E 109.5
C410 C412 H41F 109.5
H41D C412 H41F 109.5
H41E C412 H41F 109.5
C410 C413 H41G 109.5
C410 C413 H41H 109.5
H41G C413 H41H 109.5
C410 C413 H41I 109.5
H41G C413 H41I 109.5
H41H C413 H41I 109.5
C51" N1 C53" 114(2)
C57' N1 C53' 114.5(13)
C51" N1 C55" 112(2)
C53" N1 C55" 104.4(18)
C51" N1 C57" 115(3)
C53" N1 C57" 101(2)
C55" N1 C57" 109(3)
C57' N1 C55' 107.9(13)
C53' N1 C55' 105.7(11)
C57' N1 C51' 105.6(10)
C53' N1 C51' 112.0(12)
C55' N1 C51' 111.2(12)
N1 C51' C52' 114.1(14)
N1 C51' H51A 108.7
C52' C51' H51A 108.7
N1 C51' H51B 108.7
C52' C51' H51B 108.7
H51A C51' H51B 107.6
C51' C52' H52A 109.5
C51' C52' H52B 109.5
H52A C52' H52B 109.5
C51' C52' H52C 109.5
H52A C52' H52C 109.5
H52B C52' H52C 109.5
N1 C53' C54' 113.8(13)
N1 C53' H53A 108.8
C54' C53' H53A 108.8
N1 C53' H53B 108.8
C54' C53' H53B 108.8
H53A C53' H53B 107.7
C53' C54' H54A 109.5
C53' C54' H54B 109.5
H54A C54' H54B 109.5
C53' C54' H54C 109.5
H54A C54' H54C 109.5
H54B C54' H54C 109.5
N1 C55' C56' 113.8(13)
N1 C55' H55A 108.8
C56' C55' H55A 108.8
N1 C55' H55B 108.8
C56' C55' H55B 108.8
H55A C55' H55B 107.7
C55' C56' H56A 109.5
C55' C56' H56B 109.5
H56A C56' H56B 109.5
C55' C56' H56C 109.5
H56A C56' H56C 109.5
H56B C56' H56C 109.5
N1 C57' C58' 110.1(14)
N1 C57' H57A 109.6
C58' C57' H57A 109.6
N1 C57' H57B 109.6
C58' C57' H57B 109.6
H57A C57' H57B 108.2
C57' C58' H58A 109.5
C57' C58' H58B 109.5
H58A C58' H58B 109.5
C57' C58' H58C 109.5
H58A C58' H58C 109.5
H58B C58' H58C 109.5
N1 C51" C52" 130(5)
N1 C51" H51C 104.6
C52" C51" H51C 104.6
N1 C51" H51D 104.6
C52" C51" H51D 104.6
H51C C51" H51D 105.7
C51" C52" H52D 108.0
C51" C52" H52E 109.5
H52D C52" H52E 109.5
C51" C52" H52F 109.5
H52D C52" H52F 109.5
H52E C52" H52F 111.0
N1 C53" C54" 118(2)
N1 C53" H53C 107.8
C54" C53" H53C 107.8
N1 C53" H53D 107.8
C54" C53" H53D 107.8
H53C C53" H53D 107.1
C53" C54" H54D 109.5
C53" C54" H54E 109.5
H54D C54" H54E 109.5
C53" C54" H54F 109.5
H54D C54" H54F 109.5
H54E C54" H54F 109.5
N1 C55" C56" 121(4)
N1 C55" H55C 107.0
C56" C55" H55C 107.0
N1 C55" H55D 107.0
C56" C55" H55D 107.0
H55C C55" H55D 106.8
C55" C56" H56D 109.5
C55" C56" H56E 109.5
H56D C56" H56E 109.5
C55" C56" H56F 109.5
H56D C56" H56F 109.5
H56E C56" H56F 109.5
N1 C57" C58" 121(4)
N1 C57" H57C 107.1
C58" C57" H57C 107.1
N1 C57" H57D 107.1
C58" C57" H57D 107.1
H57C C57" H57D 106.8
C57" C58" H58D 109.5
C57" C58" H58E 109.5
H58D C58" H58E 109.5
C57" C58" H58F 109.5
H58D C58" H58F 109.5
H58E C58" H58F 109.5
C63" N2 C61" 121(2)
C65' N2 C67' 116.9(16)
C63" N2 C65" 109(2)
C61" N2 C65" 105.9(17)
C63" N2 C67" 107.7(17)
C61" N2 C67" 108.4(19)
C65" N2 C67" 103(2)
C65' N2 C63' 114.9(15)
C67' N2 C63' 106.1(15)
C65' N2 C61' 103.6(12)
C67' N2 C61' 107.5(14)
C63' N2 C61' 107.2(12)
C62' C61' N2 112.6(15)
C62' C61' H61A 109.1
N2 C61' H61A 109.1
C62' C61' H61B 109.1
N2 C61' H61B 109.1
H61A C61' H61B 107.8
C61' C62' H62A 109.5
C61' C62' H62B 109.5
H62A C62' H62B 109.5
C61' C62' H62C 109.5
H62A C62' H62C 109.5
H62B C62' H62C 109.5
C64' C63' N2 113.4(17)
C64' C63' H63A 108.9
N2 C63' H63A 108.9
C64' C63' H63B 108.9
N2 C63' H63B 108.9
H63A C63' H63B 107.7
C63' C64' H64A 109.5
C63' C64' H64B 109.5
H64A C64' H64B 109.5
C63' C64' H64C 109.5
H64A C64' H64C 109.5
H64B C64' H64C 109.5
N2 C65' C66' 111.8(15)
N2 C65' H65A 109.3
C66' C65' H65A 109.3
N2 C65' H65B 109.3
C66' C65' H65B 109.3
H65A C65' H65B 107.9
C65' C66' H66A 109.5
C65' C66' H66B 109.5
H66A C66' H66B 109.5
C65' C66' H66C 109.5
H66A C66' H66C 109.5
H66B C66' H66C 109.5
C68' C67' N2 114.1(17)
C68' C67' H67A 108.7
N2 C67' H67A 108.7
C68' C67' H67B 108.7
N2 C67' H67B 108.7
H67A C67' H67B 107.6
C67' C68' H68A 109.5
C67' C68' H68B 109.5
H68A C68' H68B 109.5
C67' C68' H68C 109.5
H68A C68' H68C 109.5
H68B C68' H68C 109.5
N2 C61" C62" 117(2)
N2 C61" H61C 107.9
C62" C61" H61C 107.9
N2 C61" H61D 107.9
C62" C61" H61D 107.9
H61C C61" H61D 107.2
C61" C62" H62D 109.5
C61" C62" H62E 109.5
H62D C62" H62E 109.5
C61" C62" H62F 109.5
H62D C62" H62F 109.5
H62E C62" H62F 109.5
N2 C63" C64" 112(2)
N2 C63" H63C 109.3
C64" C63" H63C 109.3
N2 C63" H63D 109.3
C64" C63" H63D 109.3
H63C C63" H63D 108.0
C63" C64" H64D 109.5
C63" C64" H64E 109.5
H64D C64" H64E 109.5
C63" C64" H64F 109.5
H64D C64" H64F 109.5
H64E C64" H64F 109.5
C66" C65" N2 120(3)
C66" C65" H65C 107.3
N2 C65" H65C 107.3
C66" C65" H65D 107.3
N2 C65" H65D 107.3
H65C C65" H65D 106.9
C65" C66" H66D 109.5
C65" C66" H66E 109.5
H66D C66" H66E 109.5
C65" C66" H66F 109.5
H66D C66" H66F 109.5
H66E C66" H66F 109.5
C68" C67" N2 128(4)
C68" C67" H67C 105.2
N2 C67" H67C 105.2
C68" C67" H67D 105.2
N2 C67" H67D 105.2
H67C C67" H67D 105.9
C67" C68" H68D 109.5
C67" C68" H68E 109.5
H68D C68" H68E 109.5
C67" C68" H68F 109.5
H68D C68" H68F 109.5
H68E C68" H68F 109.5
C71' N3 C77' 118.2(17)
C71' N3 C75' 108.2(14)
C77' N3 C75' 113.1(17)
C73" N3 C75" 115(2)
C73" N3 C77" 104(2)
C75" N3 C77" 103(3)
C73" N3 C71" 123(2)
C75" N3 C71" 108.0(18)
C77" N3 C71" 101(2)
C71' N3 C73' 104.7(16)
C77' N3 C73' 104.4(14)
C75' N3 C73' 107.3(18)
N3 C71' C72' 112.5(17)
N3 C71' H71A 109.1
C72' C71' H71A 109.1
N3 C71' H71B 109.1
C72' C71' H71B 109.1
H71A C71' H71B 107.8
C71' C72' H72A 109.5
C71' C72' H72B 109.5
H72A C72' H72B 109.5
C71' C72' H72C 109.5
H72A C72' H72C 109.5
H72B C72' H72C 109.5
N3 C73' C74' 115.5(18)
N3 C73' H73A 108.4
C74' C73' H73A 108.4
N3 C73' H73B 108.4
C74' C73' H73B 108.4
H73A C73' H73B 107.5
C73' C74' H74A 109.5
C73' C74' H74B 109.5
H74A C74' H74B 109.5
C73' C74' H74C 109.5
H74A C74' H74C 109.5
H74B C74' H74C 109.5
N3 C75' C76' 119(3)
N3 C75' H75A 107.6
C76' C75' H75A 107.6
N3 C75' H75B 107.6
C76' C75' H75B 107.6
H75A C75' H75B 107.0
C75' C76' H76A 109.5
C75' C76' H76B 109.5
H76A C76' H76B 109.5
C75' C76' H76C 109.5
H76A C76' H76C 109.5
H76B C76' H76C 109.5
N3 C77' C78' 112.7(17)
N3 C77' H77A 109.1
C78' C77' H77A 109.1
N3 C77' H77B 109.1
C78' C77' H77B 109.1
H77A C77' H77B 107.8
C77' C78' H78A 109.5
C77' C78' H78B 109.5
H78A C78' H78B 109.5
C77' C78' H78C 109.5
H78A C78' H78C 109.5
H78B C78' H78C 109.5
N3 C71" C72" 120(3)
N3 C71" H71C 107.3
C72" C71" H71C 107.3
N3 C71" H71D 107.3
C72" C71" H71D 107.2
H71C C71" H71D 106.9
C71" C72" H72D 109.5
C71" C72" H72E 109.5
H72D C72" H72E 109.5
C71" C72" H72F 109.5
H72D C72" H72F 109.5
H72E C72" H72F 109.5
N3 C73" C74" 115(3)
N3 C73" H73C 108.5
C74" C73" H73C 108.5
N3 C73" H73D 108.5
C74" C73" H73D 108.5
H73C C73" H73D 107.5
C73" C74" H74D 109.5
C73" C74" H74E 109.5
H74D C74" H74E 109.5
C73" C74" H74F 109.5
H74D C74" H74F 109.5
H74E C74" H74F 109.5
N3 C75" C76" 117(3)
N3 C75" H75C 108.0
C76" C75" H75C 108.0
N3 C75" H75D 108.0
C76" C75" H75D 108.0
H75C C75" H75D 107.3
C75" C76" H76D 109.5
C75" C76" H76E 109.5
H76D C76" H76E 109.5
C75" C76" H76F 109.5
H76D C76" H76F 109.5
H76E C76" H76F 109.5
N3 C77" C78" 125(4)
N3 C77" H77C 106.0
C78" C77" H77C 106.0
N3 C77" H77D 106.0
C78" C77" H77D 106.0
H77C C77" H77D 106.3
C77" C78" H78D 109.5
C77" C78" H78E 109.5
H78D C78" H78E 109.5
C77" C78" H78F 109.5
H78D C78" H78F 109.5
H78E C78" H78F 109.5
C87' N4 C85' 120.4(17)
C85" N4 C81" 108(2)
C87' N4 C83' 108.7(19)
C85' N4 C83' 101.6(15)
C87' N4 C81' 104.0(14)
C85' N4 C81' 112.8(17)
C83' N4 C81' 109.0(18)
C85" N4 C83" 113.3(15)
C81" N4 C83" 111.0(18)
C85" N4 C87" 107.1(18)
C81" N4 C87" 108.2(17)
C83" N4 C87" 108.6(16)
C82' C81' N4 109.9(17)
C82' C81' H81A 109.7
N4 C81' H81A 109.7
C82' C81' H81B 109.7
N4 C81' H81B 109.7
H81A C81' H81B 108.2
C81' C82' H82A 109.5
C81' C82' H82B 109.5
H82A C82' H82B 109.5
C81' C82' H82C 109.5
H82A C82' H82C 109.5
H82B C82' H82C 109.5
C84' C83' N4 111(2)
C84' C83' H83A 109.4
N4 C83' H83A 109.4
C84' C83' H83B 109.4
N4 C83' H83B 109.4
H83A C83' H83B 108.0
C83' C84' H84A 109.5
C83' C84' H84B 109.5
H84A C84' H84B 109.5
C83' C84' H84C 109.5
H84A C84' H84C 109.5
H84B C84' H84C 109.5
C86' C85' N4 107(2)
C86' C85' H85A 110.4
N4 C85' H85A 110.4
C86' C85' H85B 110.4
N4 C85' H85B 110.4
H85A C85' H85B 108.6
C85' C86' H86A 109.5
C85' C86' H86B 109.5
H86A C86' H86B 109.5
C85' C86' H86C 109.5
H86A C86' H86C 109.5
H86B C86' H86C 109.5
C88' C87' N4 114.1(19)
C88' C87' H87A 108.7
N4 C87' H87A 108.7
C88' C87' H87B 108.7
N4 C87' H87B 108.7
H87A C87' H87B 107.6
C87' C88' H88A 109.5
C87' C88' H88B 109.5
H88A C88' H88B 109.5
C87' C88' H88C 109.5
H88A C88' H88C 109.5
H88B C88' H88C 109.5
C82" C81" N4 114(3)
C82" C81" H81C 108.7
N4 C81" H81C 108.7
C82" C81" H81D 108.7
N4 C81" H81D 108.7
H81C C81" H81D 107.6
C81" C82" H82D 109.5
C81" C82" H82E 109.5
H82D C82" H82E 109.5
C81" C82" H82F 109.5
H82D C82" H82F 109.5
H82E C82" H82F 109.5
C84" C83" N4 115(2)
C84" C83" H83C 108.4
N4 C83" H83C 108.4
C84" C83" H83D 108.4
N4 C83" H83D 108.4
H83C C83" H83D 107.5
C83" C84" H84D 109.5
C83" C84" H84E 109.5
H84D C84" H84E 109.5
C83" C84" H84F 109.5
H84D C84" H84F 109.5
H84E C84" H84F 109.5
C86" C85" N4 114(2)
C86" C85" H85C 108.7
N4 C85" H85C 108.7
C86" C85" H85D 108.7
N4 C85" H85D 108.7
H85C C85" H85D 107.6
C85" C86" H86D 109.5
C85" C86" H86E 109.5
H86D C86" H86E 109.5
C85" C86" H86F 109.5
H86D C86" H86F 109.5
H86E C86" H86F 109.5
C88" C87" N4 121(2)
C88" C87" H87C 107.1
N4 C87" H87C 107.1
C88" C87" H87D 107.1
N4 C87" H87D 107.1
H87C C87" H87D 106.8
C87" C88" H88D 109.5
C87" C88" H88E 109.5
H88D C88" H88E 109.5
C87" C88" H88F 109.5
H88D C88" H88F 109.5
H88E C88" H88F 109.5

loop_
_geom_bond_atom_site_label_1
_geom_bond_atom_site_label_2
_geom_bond_distance
Mo1 O12 2.172(10)
Mo1 O11 2.188(13)
Mo1 S12 2.301(5)
Mo1 S11 2.328(4)
Mo1 S13 2.331(4)
Mo1 S14 2.337(4)
Mo1 C19 2.528(16)
S11 C11 1.783(15)
S12 C12 1.769(18)
S14 C14 1.794(13)
S13 C13 1.756(16)
O11 C19 1.236(19)
O12 C19 1.298(19)
C11 C12 1.31(2)
C11 C15 1.50(2)
C12 C16 1.52(2)
C13 C14 1.33(2)
C13 C17 1.496(17)
C14 C18 1.53(2)
C15 H15A 0.9800
C15 H15B 0.9800
C15 H15C 0.9800
C16 H16A 0.9800
C16 H16B 0.9800
C16 H16C 0.9800
C17 H17A 0.9800
C17 H17B 0.9800
C17 H17C 0.9800
C18 H18A 0.9800
C18 H18B 0.9800
C18 H18C 0.9800
C19 C110 1.56(2)
C110 C112 1.52(2)
C110 C113 1.540(18)
C110 C111 1.55(2)
C111 H11A 0.9800
C111 H11B 0.9800
C111 H11C 0.9800
C112 H11D 0.9800
C112 H11E 0.9800
C112 H11F 0.9800
C113 H11G 0.9800
C113 H11H 0.9800
C113 H11I 0.9800
Mo2 O21 2.183(13)
Mo2 O22 2.196(11)
Mo2 S22 2.316(4)
Mo2 S21 2.321(4)
Mo2 S24 2.321(4)
Mo2 S23 2.328(4)
Mo2 C29 2.630(19)
S21 C21 1.677(15)
S22 C22 1.765(19)
S23 C23 1.777(17)
S24 C24 1.698(16)
O21 C29 1.33(2)
O22 C29 1.24(2)
C21 C22 1.29(2)
C21 C25 1.52(2)
C22 C26 1.603(19)
C23 C24 1.37(3)
C23 C27 1.50(2)
C24 C28 1.56(2)
C25 H25A 0.9800
C25 H25B 0.9800
C25 H25C 0.9800
C26 H26A 0.9800
C26 H26B 0.9800
C26 H26C 0.9800
C27 H27A 0.9800
C27 H27B 0.9800
C27 H27C 0.9800
C28 H28A 0.9800
C28 H28B 0.9800
C28 H28C 0.9800
C29 C210 1.46(3)
C210 C212 1.44(2)
C210 C213 1.51(3)
C210 C211 1.57(2)
C211 H21A 0.9800
C211 H21B 0.9800
C211 H21C 0.9800
C212 H21D 0.9800
C212 H21E 0.9800
C212 H21F 0.9800
C213 H21G 0.9800
C213 H21H 0.9800
C213 H21I 0.9800
Mo3 O31 2.188(12)
Mo3 O32 2.224(10)
Mo3 S31 2.298(4)
Mo3 S32 2.304(5)
Mo3 S34 2.311(4)
Mo3 S33 2.325(4)
Mo3 C39 2.596(15)
S31 C31 1.722(17)
S32 C32 1.79(3)
S33 C33 1.715(15)
S34 C34 1.728(15)
O31 C39 1.288(17)
O32 C39 1.252(18)
C31 C32 1.18(3)
C31 C35 1.59(3)
C32 C36 1.57(3)
C33 C34 1.35(2)
C33 C37 1.524(18)
C34 C38 1.50(2)
C35 H35A 0.9800
C35 H35B 0.9800
C35 H35C 0.9800
C36 H36A 0.9800
C36 H36B 0.9800
C36 H36C 0.9800
C37 H37A 0.9800
C37 H37B 0.9800
C37 H37C 0.9800
C38 H38A 0.9800
C38 H38B 0.9800
C38 H38C 0.9800
C39 C310 1.49(2)
C310 C311 1.47(2)
C310 C313 1.49(2)
C310 C312 1.55(2)
C311 H31A 0.9800
C311 H31B 0.9800
C311 H31C 0.9800
C312 H31D 0.9800
C312 H31E 0.9800
C312 H31F 0.9800
C313 H31G 0.9800
C313 H31H 0.9800
C313 H31I 0.9800
Mo4 O42 2.171(11)
Mo4 O41 2.198(12)
Mo4 S44 2.311(4)
Mo4 S42 2.325(4)
Mo4 S43 2.332(4)
Mo4 S41 2.336(4)
Mo4 C49 2.532(14)
S41 C41 1.87(2)
S42 C42 1.750(17)
S43 C43 1.774(16)
S44 C44 1.763(18)
O41 C49 1.259(16)
O42 C49 1.294(18)
C41 C42 1.22(3)
C41 C45 1.48(2)
C42 C46 1.585(19)
C43 C44 1.31(2)
C43 C47 1.49(2)
C44 C48 1.556(19)
C45 H45A 0.9800
C45 H45B 0.9800
C45 H45C 0.9800
C46 H46A 0.9800
C46 H46B 0.9800
C46 H46C 0.9800
C47 H47A 0.9800
C47 H47B 0.9800
C47 H47C 0.9800
C48 H48A 0.9800
C48 H48B 0.9800
C48 H48C 0.9800
C49 C410 1.56(2)
C410 C413 1.43(3)
C410 C412 1.52(2)
C410 C411 1.56(2)
C411 H41A 0.9800
C411 H41B 0.9800
C411 H41C 0.9800
C412 H41D 0.9800
C412 H41E 0.9800
C412 H41F 0.9800
C413 H41G 0.9800
C413 H41H 0.9800
C413 H41I 0.9800
N1 C57' 1.488(9)
N1 C51" 1.497(10)
N1 C53" 1.500(10)
N1 C53' 1.500(9)
N1 C55" 1.503(10)
N1 C57" 1.505(10)
N1 C55' 1.505(9)
N1 C51' 1.506(9)
C51' C52' 1.522(9)
C51' H51A 0.9900
C51' H51B 0.9900
C52' H52A 0.9800
C52' H52B 0.9800
C52' H52C 0.9800
C53' C54' 1.522(9)
C53' H53A 0.9900
C53' H53B 0.9900
C54' H54A 0.9800
C54' H54B 0.9800
C54' H54C 0.9800
C55' C56' 1.523(9)
C55' H55A 0.9900
C55' H55B 0.9900
C56' H56A 0.9800
C56' H56B 0.9800
C56' H56C 0.9800
C57' C58' 1.523(9)
C57' H57A 0.9900
C57' H57B 0.9900
C58' H58A 0.9800
C58' H58B 0.9800
C58' H58C 0.9800
C51" C52" 1.522(9)
C51" H51C 0.9900
C51" H51D 0.9900
C52" H52D 1.0000
C52" H52E 0.9800
C52" H52F 0.9800
C53" C54" 1.521(9)
C53" H53C 0.9900
C53" H53D 0.9900
C54" H54D 0.9800
C54" H54E 0.9800
C54" H54F 0.9800
C55" C56" 1.524(9)
C55" H55C 0.9900
C55" H55D 0.9900
C56" H56D 0.9800
C56" H56E 0.9800
C56" H56F 0.9800
C57" C58" 1.524(9)
C57" H57C 0.9900
C57" H57D 0.9900
C58" H58D 0.9800
C58" H58E 0.9800
C58" H58F 0.9800
N2 C65' 1.517(10)
N2 C63" 1.520(11)
N2 C61" 1.520(11)
N2 C67' 1.521(10)
N2 C65" 1.525(11)
N2 C67" 1.529(11)
N2 C63' 1.529(10)
N2 C61' 1.531(10)
C61' C62' 1.522(9)
C61' H61A 0.9900
C61' H61B 0.9900
C62' H62A 0.9800
C62' H62B 0.9800
C62' H62C 0.9800
C63' C64' 1.522(9)
C63' H63A 0.9900
C63' H63B 0.9900
C64' H64A 0.9800
C64' H64B 0.9800
C64' H64C 0.9800
C65' C66' 1.522(9)
C65' H65A 0.9900
C65' H65B 0.9900
C66' H66A 0.9800
C66' H66B 0.9800
C66' H66C 0.9800
C67' C68' 1.521(9)
C67' H67A 0.9900
C67' H67B 0.9900
C68' H68A 0.9800
C68' H68B 0.9800
C68' H68C 0.9800
C61" C62" 1.522(9)
C61" H61C 0.9900
C61" H61D 0.9900
C62" H62D 0.9800
C62" H62E 0.9800
C62" H62F 0.9800
C63" C64" 1.522(9)
C63" H63C 0.9900
C63" H63D 0.9900
C64" H64D 0.9800
C64" H64E 0.9800
C64" H64F 0.9800
C65" C66" 1.522(9)
C65" H65C 0.9900
C65" H65D 0.9900
C66" H66D 0.9800
C66" H66E 0.9800
C66" H66F 0.9800
C67" C68" 1.522(9)
C67" H67C 0.9900
C67" H67D 0.9900
C68" H68D 0.9800
C68" H68E 0.9800
C68" H68F 0.9800
N3 C71' 1.505(11)
N3 C77' 1.505(11)
N3 C73" 1.509(11)
N3 C75' 1.511(11)
N3 C75" 1.511(12)
N3 C77" 1.513(12)
N3 C71" 1.515(11)
N3 C73' 1.517(11)
C71' C72' 1.523(9)
C71' H71A 0.9900
C71' H71B 0.9900
C72' H72A 0.9800
C72' H72B 0.9800
C72' H72C 0.9800
C73' C74' 1.521(9)
C73' H73A 0.9900
C73' H73B 0.9900
C74' H74A 0.9800
C74' H74B 0.9800
C74' H74C 0.9800
C75' C76' 1.524(9)
C75' H75A 0.9900
C75' H75B 0.9900
C76' H76A 0.9800
C76' H76B 0.9800
C76' H76C 0.9800
C77' C78' 1.521(9)
C77' H77A 0.9900
C77' H77B 0.9900
C78' H78A 0.9800
C78' H78B 0.9800
C78' H78C 0.9800
C71" C72" 1.524(9)
C71" H71C 0.9900
C71" H71D 0.9900
C72" H72D 0.9800
C72" H72E 0.9800
C72" H72F 0.9800
C73" C74" 1.523(9)
C73" H73C 0.9900
C73" H73D 0.9900
C74" H74D 0.9800
C74" H74E 0.9800
C74" H74F 0.9800
C75" C76" 1.525(9)
C75" H75C 0.9900
C75" H75D 0.9900
C76" H76D 0.9800
C76" H76E 0.9800
C76" H76F 0.9800
C77" C78" 1.522(9)
C77" H77C 0.9900
C77" H77D 0.9900
C78" H78D 0.9800
C78" H78E 0.9800
C78" H78F 0.9800
N4 C87' 1.529(11)
N4 C85" 1.529(11)
N4 C85' 1.529(11)
N4 C81" 1.530(11)
N4 C83' 1.531(11)
N4 C81' 1.533(11)
N4 C83" 1.535(11)
N4 C87" 1.536(11)
C81' C82' 1.525(9)
C81' H81A 0.9900
C81' H81B 0.9900
C82' H82A 0.9800
C82' H82B 0.9800
C82' H82C 0.9800
C83' C84' 1.524(9)
C83' H83A 0.9900
C83' H83B 0.9900
C84' H84A 0.9800
C84' H84B 0.9800
C84' H84C 0.9800
C85' C86' 1.524(9)
C85' H85A 0.9900
C85' H85B 0.9900
C86' H86A 0.9800
C86' H86B 0.9800
C86' H86C 0.9800
C87' C88' 1.523(9)
C87' H87A 0.9900
C87' H87B 0.9900
C88' H88A 0.9800
C88' H88B 0.9800
C88' H88C 0.9800
C81" C82" 1.524(9)
C81" H81C 0.9900
C81" H81D 0.9900
C82" H82D 0.9800
C82" H82E 0.9800
C82" H82F 0.9800
C83" C84" 1.527(9)
C83" H83C 0.9900
C83" H83D 0.9900
C84" H84D 0.9800
C84" H84E 0.9800
C84" H84F 0.9800
C85" C86" 1.523(9)
C85" H85C 0.9900
C85" H85D 0.9900
C86" H86D 0.9800
C86" H86E 0.9800
C86" H86F 0.9800
C87" C88" 1.524(9)
C87" H87C 0.9900
C87" H87D 0.9900
C88" H88D 0.9800
C88" H88E 0.9800
C88" H88F 0.9800

loop_
_geom_torsion_atom_site_label_1
_geom_torsion_atom_site_label_2
_geom_torsion_atom_site_label_3
_geom_torsion_atom_site_label_4
_geom_torsion
O12 Mo1 S11 C11 -123.1(6)
O11 Mo1 S11 C11 -74.5(7)
S12 Mo1 S11 C11 4.6(5)
S13 Mo1 S11 C11 78.9(6)
S14 Mo1 S11 C11 147.7(5)
C19 Mo1 S11 C11 -101.5(6)
O12 Mo1 S12 C12 77.3(8)
O11 Mo1 S12 C12 125.3(7)
S11 Mo1 S12 C12 -6.0(7)
S13 Mo1 S12 C12 -145.9(7)
S14 Mo1 S12 C12 -75.3(7)
C19 Mo1 S12 C12 104.7(7)
O12 Mo1 S14 C14 127.6(6)
O11 Mo1 S14 C14 78.9(7)
S12 Mo1 S14 C14 -73.9(6)
S11 Mo1 S14 C14 -143.1(5)
S13 Mo1 S14 C14 -2.0(5)
C19 Mo1 S14 C14 106.1(6)
O12 Mo1 S13 C13 -80.2(7)
O11 Mo1 S13 C13 -128.9(6)
S12 Mo1 S13 C13 144.4(6)
S11 Mo1 S13 C13 71.1(6)
S14 Mo1 S13 C13 1.8(6)
C19 Mo1 S13 C13 -108.5(7)
O12 Mo1 O11 C19 0.2(8)
S12 Mo1 O11 C19 -136.8(8)
S11 Mo1 O11 C19 -59.6(9)
S13 Mo1 O11 C19 137.8(8)
S14 Mo1 O11 C19 60.2(9)
O11 Mo1 O12 C19 -0.2(8)
S12 Mo1 O12 C19 58.5(9)
S11 Mo1 O12 C19 138.5(8)
S13 Mo1 O12 C19 -60.2(9)
S14 Mo1 O12 C19 -138.5(8)
Mo1 S11 C11 C12 -1.9(15)
Mo1 S11 C11 C15 177.9(10)
C15 C11 C12 C16 0(3)
S11 C11 C12 C16 -179.9(14)
C15 C11 C12 S12 176.7(13)
S11 C11 C12 S12 -4(2)
Mo1 S12 C12 C11 7.3(17)
Mo1 S12 C12 C16 -176.1(12)
Mo1 S13 C13 C14 -1.2(14)
Mo1 S13 C13 C17 178.3(11)
C17 C13 C14 C18 0(3)
S13 C13 C14 C18 179.7(12)
C17 C13 C14 S14 180.0(13)
S13 C13 C14 S14 -0.6(18)
Mo1 S14 C14 C13 2.1(14)
Mo1 S14 C14 C18 -178.2(9)
Mo1 O11 C19 O12 -0.3(13)
Mo1 O11 C19 C110 -174.5(12)
Mo1 O12 C19 O11 0.3(13)
Mo1 O12 C19 C110 174.8(11)
O12 Mo1 C19 O11 -179.7(13)
S12 Mo1 C19 O11 45.9(8)
S11 Mo1 C19 O11 134.7(7)
S13 Mo1 C19 O11 -45.6(8)
S14 Mo1 C19 O11 -134.1(7)
O11 Mo1 C19 O12 179.7(13)
S12 Mo1 C19 O12 -134.5(7)
S11 Mo1 C19 O12 -45.6(8)
S13 Mo1 C19 O12 134.1(7)
S14 Mo1 C19 O12 45.5(8)
O11 C19 C110 C112 95.5(16)
O12 C19 C110 C112 -78.8(15)
O11 C19 C110 C113 -142.4(14)
O12 C19 C110 C113 43.4(18)
O11 C19 C110 C111 -29(2)
O12 C19 C110 C111 156.6(14)
O21 Mo2 S21 C21 -77.0(7)
O22 Mo2 S21 C21 -124.6(6)
S22 Mo2 S21 C21 6.1(6)
S24 Mo2 S21 C21 145.0(6)
S23 Mo2 S21 C21 76.6(6)
C29 Mo2 S21 C21 -104.4(7)
O21 Mo2 S22 C22 124.8(7)
O22 Mo2 S22 C22 78.3(7)
S21 Mo2 S22 C22 -4.8(6)
S24 Mo2 S22 C22 -75.9(6)
S23 Mo2 S22 C22 -147.2(6)
C29 Mo2 S22 C22 103.6(7)
O21 Mo2 S23 C23 -127.5(6)
O22 Mo2 S23 C23 -80.6(7)
S22 Mo2 S23 C23 142.3(6)
S21 Mo2 S23 C23 72.6(6)
S24 Mo2 S23 C23 3.6(6)
C29 Mo2 S23 C23 -106.4(7)
O21 Mo2 S24 C24 75.3(7)
O22 Mo2 S24 C24 122.3(7)
S22 Mo2 S24 C24 -77.1(7)
S21 Mo2 S24 C24 -147.5(6)
S23 Mo2 S24 C24 -4.8(6)
C29 Mo2 S24 C24 103.4(7)
O22 Mo2 O21 C29 1.1(8)
S22 Mo2 O21 C29 -138.3(9)
S21 Mo2 O21 C29 -59.1(10)
S24 Mo2 O21 C29 60.4(10)
S23 Mo2 O21 C29 137.5(9)
O21 Mo2 O22 C29 -1.2(9)
S22 Mo2 O22 C29 57.3(10)
S21 Mo2 O22 C29 136.5(9)
S24 Mo2 O22 C29 -140.2(9)
S23 Mo2 O22 C29 -60.4(10)
Mo2 S21 C21 C22 -6.8(15)
Mo2 S21 C21 C25 177.4(11)
C25 C21 C22 C26 0(3)
S21 C21 C22 C26 -176.1(14)
C25 C21 C22 S22 178.4(12)
S21 C21 C22 S22 3(2)
Mo2 S22 C22 C21 2.8(16)
Mo2 S22 C22 C26 -178.3(10)
Mo2 S23 C23 C24 -1.7(15)
Mo2 S23 C23 C27 172.4(12)
C27 C23 C24 C28 11(3)
S23 C23 C24 C28 -175.3(11)
C27 C23 C24 S24 -175.9(15)
S23 C23 C24 S24 -3(2)
Mo2 S24 C24 C23 5.7(16)
Mo2 S24 C24 C28 178.8(10)
Mo2 O22 C29 O21 1.8(14)
Mo2 O22 C29 C210 173.7(16)
Mo2 O21 C29 O22 -1.8(14)
Mo2 O21 C29 C210 -174.7(12)
O21 Mo2 C29 O22 178.0(15)
S22 Mo2 C29 O22 -136.1(8)
S21 Mo2 C29 O22 -47.2(10)
S24 Mo2 C29 O22 43.6(10)
S23 Mo2 C29 O22 132.1(9)
O22 Mo2 C29 O21 -178.0(15)
S22 Mo2 C29 O21 45.9(9)
S21 Mo2 C29 O21 134.8(8)
S24 Mo2 C29 O21 -134.4(8)
S23 Mo2 C29 O21 -45.9(9)
O22 C29 C210 C212 -150(2)
O21 C29 C210 C212 21(2)
O22 C29 C210 C213 86(2)
O21 C29 C210 C213 -103(2)
O22 C29 C210 C211 -24(2)
O21 C29 C210 C211 147.3(15)
O31 Mo3 S31 C31 -81.1(7)
O32 Mo3 S31 C31 -127.1(7)
S32 Mo3 S31 C31 1.7(6)
S34 Mo3 S31 C31 143.3(6)
S33 Mo3 S31 C31 74.4(6)
C39 Mo3 S31 C31 -107.2(7)
O31 Mo3 S32 C32 128.6(8)
O32 Mo3 S32 C32 80.5(8)
S31 Mo3 S32 C32 -3.0(7)
S34 Mo3 S32 C32 -73.1(8)
S33 Mo3 S32 C32 -142.1(7)
C39 Mo3 S32 C32 106.7(8)
O31 Mo3 S33 C33 -123.1(7)
O32 Mo3 S33 C33 -76.5(7)
S31 Mo3 S33 C33 75.1(6)
S32 Mo3 S33 C33 147.0(6)
S34 Mo3 S33 C33 5.4(6)
C39 Mo3 S33 C33 -103.2(7)
O31 Mo3 S34 C34 76.0(7)
O32 Mo3 S34 C34 124.2(7)
S31 Mo3 S34 C34 -145.9(6)
S32 Mo3 S34 C34 -76.2(7)
S33 Mo3 S34 C34 -5.9(6)
C39 Mo3 S34 C34 104.0(7)
O32 Mo3 O31 C39 1.6(8)
S31 Mo3 O31 C39 -55.9(10)
S32 Mo3 O31 C39 -135.2(8)
S34 Mo3 O31 C39 62.7(9)
S33 Mo3 O31 C39 140.5(8)
O31 Mo3 O32 C39 -1.7(8)
S31 Mo3 O32 C39 138.8(8)
S32 Mo3 O32 C39 59.0(9)
S34 Mo3 O32 C39 -137.9(8)
S33 Mo3 O32 C39 -60.1(10)
Mo3 S31 C31 C32 1(2)
Mo3 S31 C31 C35 -178.6(10)
C35 C31 C32 C36 2(4)
S31 C31 C32 C36 -177.8(14)
C35 C31 C32 S32 175.3(12)
S31 C31 C32 S32 -4(3)
Mo3 S32 C32 C31 5(2)
Mo3 S32 C32 C36 179.8(12)
Mo3 S33 C33 C34 -4.0(16)
Mo3 S33 C33 C37 172.4(12)
C37 C33 C34 C38 1(3)
S33 C33 C34 C38 177.5(13)
C37 C33 C34 S34 -177.4(13)
S33 C33 C34 S34 -1(2)
Mo3 S34 C34 C33 5.9(16)
Mo3 S34 C34 C38 -172.9(12)
Mo3 O32 C39 O31 2.7(13)
Mo3 O32 C39 C310 -175.9(12)
Mo3 O31 C39 O32 -2.8(14)
Mo3 O31 C39 C310 176.0(11)
O31 Mo3 C39 O32 177.1(14)
S31 Mo3 C39 O32 -45.0(9)
S32 Mo3 C39 O32 -134.1(8)
S34 Mo3 C39 O32 45.7(9)
S33 Mo3 C39 O32 133.8(8)
O32 Mo3 C39 O31 -177.1(14)
S31 Mo3 C39 O31 137.9(8)
S32 Mo3 C39 O31 48.8(9)
S34 Mo3 C39 O31 -131.4(8)
S33 Mo3 C39 O31 -43.3(9)
O32 C39 C310 C311 -168.4(18)
O31 C39 C310 C311 13(2)
O32 C39 C310 C313 -33(2)
O31 C39 C310 C313 148.2(15)
O32 C39 C310 C312 80(2)
O31 C39 C310 C312 -98.2(18)
O42 Mo4 S41 C41 -129.2(6)
O41 Mo4 S41 C41 -79.6(7)
S44 Mo4 S41 C41 141.1(6)
S42 Mo4 S41 C41 -0.1(6)
S43 Mo4 S41 C41 71.0(6)
C49 Mo4 S41 C41 -106.6(7)
O42 Mo4 S42 C42 78.0(7)
O41 Mo4 S42 C42 126.4(6)
S44 Mo4 S42 C42 -72.9(6)
S43 Mo4 S42 C42 -144.8(6)
S41 Mo4 S42 C42 -3.1(6)
C49 Mo4 S42 C42 104.9(7)
O42 Mo4 S43 C43 -76.3(7)
O41 Mo4 S43 C43 -125.4(6)
S44 Mo4 S43 C43 6.7(5)
S42 Mo4 S43 C43 147.2(5)
S41 Mo4 S43 C43 77.3(6)
C49 Mo4 S43 C43 -105.2(6)
O42 Mo4 S44 C44 124.0(6)
O41 Mo4 S44 C44 75.6(7)
S42 Mo4 S44 C44 -78.4(6)
S43 Mo4 S44 C44 -5.6(5)
S41 Mo4 S44 C44 -147.4(5)
C49 Mo4 S44 C44 103.8(7)
O42 Mo4 O41 C49 1.8(9)
S44 Mo4 O41 C49 61.1(10)
S42 Mo4 O41 C49 -135.8(9)
S43 Mo4 O41 C49 139.5(9)
S41 Mo4 O41 C49 -59.2(10)
O41 Mo4 O42 C49 -1.8(9)
S44 Mo4 O42 C49 -141.6(8)
S42 Mo4 O42 C49 57.2(10)
S43 Mo4 O42 C49 -62.0(10)
S41 Mo4 O42 C49 134.9(8)
Mo4 S41 C41 C42 4.9(17)
Mo4 S41 C41 C45 179.4(9)
C45 C41 C42 C46 8(3)
S41 C41 C42 C46 -179.5(12)
C45 C41 C42 S42 178.3(14)
S41 C41 C42 S42 -9(2)
Mo4 S42 C42 C41 8.4(19)
Mo4 S42 C42 C46 -179.8(10)
Mo4 S43 C43 C44 -7.3(14)
Mo4 S43 C43 C47 177.5(12)
C47 C43 C44 C48 -6(3)
S43 C43 C44 C48 179.2(12)
C47 C43 C44 S44 177.4(13)
S43 C43 C44 S44 2.8(18)
Mo4 S44 C44 C43 3.3(15)
Mo4 S44 C44 C48 -173.6(10)
Mo4 O41 C49 O42 -3.0(15)
Mo4 O42 C49 O41 3.1(15)
O42 Mo4 C49 O41 -176.9(15)
S44 Mo4 C49 O41 -134.4(8)
S42 Mo4 C49 O41 47.2(10)
S43 Mo4 C49 O41 -44.0(10)
S41 Mo4 C49 O41 134.3(8)
O41 Mo4 C49 O42 176.9(15)
S44 Mo4 C49 O42 42.5(9)
S42 Mo4 C49 O42 -135.9(8)
S43 Mo4 C49 O42 132.9(8)
S41 Mo4 C49 O42 -48.8(9)
O41 C49 C410 C413 -114.3(19)
O42 C49 C410 C413 67(2)
O41 C49 C410 C412 124.6(16)
O42 C49 C410 C412 -54(2)
O41 C49 C410 C411 18(2)
O42 C49 C410 C411 -160.9(15)
C57' N1 C51' C52' -175.6(17)
C53' N1 C51' C52' 59.2(19)
C55' N1 C51' C52' -59(2)
C57' N1 C53' C54' -55(2)
C55' N1 C53' C54' -173.9(18)
C51' N1 C53' C54' 64.8(19)
C57' N1 C55' C56' 61(2)
C53' N1 C55' C56' -176(2)
C51' N1 C55' C56' -54(2)
C53' N1 C57' C58' -56(2)
C55' N1 C57' C58' 62(2)
C51' N1 C57' C58' -179.4(17)
C53" N1 C51" C52" -66(8)
C55" N1 C51" C52" 53(8)
C57" N1 C51" C52" 178(7)
C51" N1 C53" C54" -65(4)
C55" N1 C53" C54" 172(3)
C57" N1 C53" C54" 59(4)
C51" N1 C55" C56" 69(5)
C53" N1 C55" C56" -167(4)
C57" N1 C55" C56" -59(5)
C51" N1 C57" C58" -177(5)
C53" N1 C57" C58" 60(6)
C55" N1 C57" C58" -50(6)
C65' N2 C61' C62' 174.7(17)
C67' N2 C61' C62' -61(2)
C63' N2 C61' C62' 53(2)
C65' N2 C63' C64' -53(2)
C67' N2 C63' C64' 176(2)
C61' N2 C63' C64' 62(2)
C67' N2 C65' C66' 68(2)
C63' N2 C65' C66' -57(2)
C61' N2 C65' C66' -173.5(18)
C65' N2 C67' C68' 54(3)
C63' N2 C67' C68' -176(2)
C61' N2 C67' C68' -62(3)
C63" N2 C61" C62" -74(3)
C65" N2 C61" C62" 161(3)
C67" N2 C61" C62" 51(3)
C61" N2 C63" C64" -61(3)
C65" N2 C63" C64" 63(3)
C67" N2 C63" C64" 174(3)
C63" N2 C65" C66" 47(4)
C61" N2 C65" C66" 179(3)
C67" N2 C65" C66" -67(4)
C63" N2 C67" C68" 174(5)
C61" N2 C67" C68" 41(6)
C65" N2 C67" C68" -71(6)
C77' N3 C71' C72' -51(3)
C75' N3 C71' C72' 179(3)
C73' N3 C71' C72' 65(3)
C71' N3 C73' C74' 62(3)
C77' N3 C73' C74' -173(3)
C75' N3 C73' C74' -53(3)
C71' N3 C75' C76' -177(3)
C77' N3 C75' C76' 50(3)
C73' N3 C75' C76' -65(3)
C71' N3 C77' C78' -58(3)
C75' N3 C77' C78' 70(3)
C73' N3 C77' C78' -173(2)
C73" N3 C71" C72" -48(4)
C75" N3 C71" C72" 174(3)
C77" N3 C71" C72" 67(4)
C75" N3 C73" C74" 59(4)
C77" N3 C73" C74" 171(4)
C71" N3 C73" C74" -77(4)
C73" N3 C75" C76" 29(5)
C77" N3 C75" C76" -84(4)
C71" N3 C75" C76" 170(4)
C73" N3 C77" C78" 176(5)
C75" N3 C77" C78" -64(5)
C71" N3 C77" C78" 48(5)
C87' N4 C81' C82' 177(2)
C85' N4 C81' C82' -51(3)
C83' N4 C81' C82' 61(3)
C87' N4 C83' C84' -49(3)
C85' N4 C83' C84' -177(3)
C81' N4 C83' C84' 64(3)
C87' N4 C85' C86' 64(3)
C83' N4 C85' C86' -176(3)
C81' N4 C85' C86' -60(3)
C85' N4 C87' C88' 49(3)
C83' N4 C87' C88' -68(3)
C81' N4 C87' C88' 176(3)
C85" N4 C81" C82" 77(4)
C83" N4 C81" C82" -48(4)
C87" N4 C81" C82" -167(4)
C85" N4 C83" C84" -164(3)
C81" N4 C83" C84" -41(3)
C87" N4 C83" C84" 78(3)
C81" N4 C85" C86" 65(3)
C83" N4 C85" C86" -171(3)
C87" N4 C85" C86" -51(3)
C85" N4 C87" C88" -52(3)
C81" N4 C87" C88" -169(3)
C83" N4 C87" C88" 70(3)
